data_4131016
loop_
_publ_author_name
'Hau, Sam C. K.'
'Yeung, Margaret C.-L.'
'Yam, Vivian W.-W.'
'Mak, Thomas C. W.'

_publ_section_title
;
 Assembly of Heterometallic Silver(I)-Copper(I) Alkyl-1,3-diynyl Clusters
 via Inner-Core Expansion.
;
_journal_issue 41
_journal_name_full 'Journal of the American Chemical Society'
_journal_page_first 13732
_journal_page_last 13739
_journal_paper_doi 10.1021/jacs.6b08674
_journal_volume 138
_journal_year 2016
_chemical_formula_sum 'C146 H139 Ag7 Cl Cu O5 P5'
_chemical_formula_weight 2982.50
_space_group_IT_number 14
_space_group_name_Hall '-P 2yn'
_space_group_name_H-M_alt 'P 1 21/n 1'
_symmetry_cell_setting monoclinic
_symmetry_space_group_name_H-M 'P 1 21/n 1'
_atom_sites_solution_hydrogens geom
_atom_sites_solution_primary direct
_atom_sites_solution_secondary difmap
_audit_creation_method SHELXL-97
_cell_angle_alpha 90.00
_cell_angle_beta 97.730(2)
_cell_angle_gamma 90.00
_cell_formula_units_Z 4
_cell_length_a 19.067(2)
_cell_length_b 23.256(3)
_cell_length_c 33.242(4)
_cell_measurement_reflns_used 9806
_cell_measurement_temperature 173(2)
_cell_measurement_theta_max 27.86
_cell_measurement_theta_min 2.33
_cell_volume 14606(3)
_computing_cell_refinement SAINT(Bruker,2001)
_computing_data_collection APEX2(Bruker,2003)
_computing_data_reduction APEX2(Bruker,2003)
_computing_molecular_graphics DIAMOND
_computing_publication_material 'SHELXL-97 (Sheldrick, 1997)'
_computing_structure_refinement 'SHELXL-97 (Sheldrick, 1997)'
_computing_structure_solution 'SHELXS-97 (Sheldrick, 1997)'
_diffrn_ambient_temperature 173(2)
_diffrn_measured_fraction_theta_full 1.000
_diffrn_measured_fraction_theta_max 1.000
_diffrn_measurement_device_type 'Bruker APEX II CCD diffractometer'
_diffrn_measurement_method '\f and \w scan'
_diffrn_radiation_monochromator graphite
_diffrn_radiation_source 'fine-focus sealed tube'
_diffrn_radiation_type MoK\a
_diffrn_radiation_wavelength 0.71073
_diffrn_reflns_av_R_equivalents 0.1087
_diffrn_reflns_av_sigmaI/netI 0.0373
_diffrn_reflns_limit_h_max 22
_diffrn_reflns_limit_h_min -22
_diffrn_reflns_limit_k_max 27
_diffrn_reflns_limit_k_min -27
_diffrn_reflns_limit_l_max 39
_diffrn_reflns_limit_l_min -39
_diffrn_reflns_number 532735
_diffrn_reflns_theta_full 25.25
_diffrn_reflns_theta_max 25.25
_diffrn_reflns_theta_min 1.07
_exptl_absorpt_coefficient_mu 1.182
_exptl_absorpt_correction_T_max 0.7181
_exptl_absorpt_correction_T_min 0.5895
_exptl_absorpt_correction_type multi-scan
_exptl_crystal_colour yellow
_exptl_crystal_density_diffrn 1.356
_exptl_crystal_density_method 'not measured'
_exptl_crystal_description block
_exptl_crystal_F_000 6020
_exptl_crystal_size_max 0.50
_exptl_crystal_size_mid 0.40
_exptl_crystal_size_min 0.30
_platon_squeeze_details
;
;
_refine_diff_density_max 1.794
_refine_diff_density_min -1.587
_refine_diff_density_rms 0.168
_refine_ls_extinction_method none
_refine_ls_goodness_of_fit_ref 1.026
_refine_ls_hydrogen_treatment mixed
_refine_ls_matrix_type full
_refine_ls_number_parameters 1424
_refine_ls_number_reflns 26448
_refine_ls_number_restraints 0
_refine_ls_restrained_S_all 1.026
_refine_ls_R_factor_all 0.1114
_refine_ls_R_factor_gt 0.0947
_refine_ls_shift/su_max 0.001
_refine_ls_shift/su_mean 0.000
_refine_ls_structure_factor_coef Fsqd
_refine_ls_weighting_details 'calc w=1/[\s^2^(Fo^2^)+(0.0727P)^2^+245.4010P] where P=(Fo^2^+2Fc^2^)/3'
_refine_ls_weighting_scheme calc
_refine_ls_wR_factor_gt 0.2202
_refine_ls_wR_factor_ref 0.2308
_reflns_number_gt 20987
_reflns_number_total 26448
_reflns_threshold_expression >2sigma(I)
_cod_data_source_file ja6b08674_si_002.cif
_cod_data_source_block 4
_cod_depositor_comments
;
The following automatic conversions were performed:

data item '_symmetry_cell_setting' value 'Monoclinic' was changed to
'monoclinic' in accordance with the
/home/saulius/struct/COD-crude-data/automatic-downloads/DataCite-retrospective/ACS/depositions/lib/dictionaries/cif_core.dic
dictionary named 'cif_core.dic' version 2.4.2 last updated on
2011-04-26.

Automatic conversion script
Id: cif_fix_values 6909 2019-04-08 15:41:33Z antanas 
;
_cod_original_sg_symbol_H-M P2(1)/n
_cod_database_code 4131016

loop_
_symmetry_equiv_pos_as_xyz
'x, y, z'
'-x+1/2, y+1/2, -z+1/2'
'-x, -y, -z'
'x-1/2, -y-1/2, z-1/2'

loop_
_atom_site_label
_atom_site_type_symbol
_atom_site_fract_x
_atom_site_fract_y
_atom_site_fract_z
_atom_site_U_iso_or_equiv
_atom_site_adp_type
_atom_site_occupancy
_atom_site_symmetry_multiplicity
_atom_site_calc_flag
_atom_site_refinement_flags
Cu1 Cu 0.14237(6) 0.86479(5) 0.25945(3) 0.0394(3) Uani 1 1 d .
Ag1 Ag 0.03311(4) 0.77638(3) 0.23095(2) 0.04526(19) Uani 1 1 d .
Ag2 Ag 0.25174(4) 0.88447(3) 0.21780(2) 0.0485(2) Uani 1 1 d .
Ag3 Ag 0.14705(4) 0.91386(3) 0.33170(2) 0.04689(19) Uani 1 1 d .
Ag4 Ag 0.00172(4) 0.95716(3) 0.27023(2) 0.04461(19) Uani 1 1 d .
Ag5 Ag -0.03222(5) 0.87931(4) 0.19557(3) 0.0542(2) Uani 1 1 d .
Ag6 Ag 0.10003(4) 0.92856(3) 0.16963(2) 0.04685(19) Uani 1 1 d .
Ag7 Ag 0.15537(4) 0.99108(3) 0.24896(2) 0.0492(2) Uani 1 1 d .
P1 P 0.06510(13) 0.68299(10) 0.26040(8) 0.0421(6) Uani 1 1 d .
P2 P 0.35086(14) 0.82468(11) 0.20682(9) 0.0488(6) Uani 1 1 d .
P3 P 0.18046(14) 0.89858(11) 0.40315(7) 0.0430(6) Uani 1 1 d .
P4 P -0.11528(13) 0.99668(12) 0.28047(8) 0.0441(6) Uani 1 1 d .
P5 P 0.07040(16) 0.94964(12) 0.09640(7) 0.0475(6) Uani 1 1 d .
C1 C 0.1325(5) 0.8369(3) 0.2041(3) 0.039(2) Uani 1 1 d .
C2 C 0.1174(6) 0.8133(5) 0.1704(3) 0.051(2) Uani 1 1 d .
C3 C 0.1006(6) 0.7796(5) 0.1367(3) 0.053(3) Uani 1 1 d .
C4 C 0.0831(7) 0.7492(6) 0.1083(4) 0.071(3) Uani 1 1 d .
C5 C 0.0584(9) 0.7082(6) 0.0760(5) 0.083(4) Uani 1 1 d .
C6 C 0.0405(10) 0.6516(6) 0.0963(6) 0.110(6) Uani 1 1 d .
H6A H 0.0004 0.6579 0.1114 0.165 Uiso 1 1 calc R
H6B H 0.0817 0.6387 0.1149 0.165 Uiso 1 1 calc R
H6C H 0.0279 0.6223 0.0754 0.165 Uiso 1 1 calc R
C7 C -0.0066(10) 0.7338(8) 0.0513(5) 0.106(6) Uani 1 1 d .
H7A H 0.0066 0.7691 0.0380 0.160 Uiso 1 1 calc R
H7B H -0.0419 0.7428 0.0692 0.160 Uiso 1 1 calc R
H7C H -0.0265 0.7061 0.0306 0.160 Uiso 1 1 calc R
C8 C 0.1193(10) 0.6962(8) 0.0505(6) 0.135(9) Uani 1 1 d .
H8A H 0.1301 0.7314 0.0364 0.203 Uiso 1 1 calc R
H8B H 0.1048 0.6660 0.0306 0.203 Uiso 1 1 calc R
H8C H 0.1615 0.6837 0.0686 0.203 Uiso 1 1 calc R
C9 C 0.0546(5) 0.8625(4) 0.2854(3) 0.038(2) Uani 1 1 d .
C10 C -0.0028(6) 0.8480(4) 0.2947(3) 0.051(2) Uani 1 1 d .
C11 C -0.0643(5) 0.8240(4) 0.3037(3) 0.049(2) Uani 1 1 d .
C12 C -0.1165(6) 0.7977(5) 0.3096(4) 0.065(3) Uani 1 1 d .
C13 C -0.1808(7) 0.7672(6) 0.3131(5) 0.081(4) Uani 1 1 d .
C14 C -0.1907(11) 0.7171(10) 0.2869(7) 0.097(6) Uiso 0.80 1 d P
C15 C -0.2256(14) 0.7937(11) 0.3381(8) 0.120(8) Uiso 0.80 1 d P
C15' C -0.246(3) 0.796(2) 0.2808(15) 0.203(18) Uiso 0.70 1 d P
C16 C -0.1534(15) 0.7198(13) 0.3573(9) 0.118(9) Uiso 0.70 1 d P
C17 C 0.2319(5) 0.8873(4) 0.2887(3) 0.037(2) Uani 1 1 d .
C18 C 0.2916(5) 0.8997(4) 0.3077(3) 0.047(3) Uani 1 1 d .
C19 C 0.3567(6) 0.9131(5) 0.3282(5) 0.069(4) Uani 1 1 d .
C20 C 0.4135(8) 0.9257(7) 0.3461(6) 0.091(5) Uani 1 1 d .
C21 C 0.4827(10) 0.9459(9) 0.3679(8) 0.129(8) Uani 1 1 d .
C22 C 0.5134(11) 0.9885(11) 0.3411(9) 0.176(12) Uani 1 1 d .
H22A H 0.4835 1.0229 0.3381 0.265 Uiso 1 1 calc R
H22B H 0.5153 0.9713 0.3144 0.265 Uiso 1 1 calc R
H22C H 0.5613 0.9990 0.3534 0.265 Uiso 1 1 calc R
C23 C 0.4704(13) 0.9716(12) 0.4068(9) 0.190(13) Uani 1 1 d .
H23A H 0.4415 1.0063 0.4017 0.285 Uiso 1 1 calc R
H23B H 0.5159 0.9817 0.4226 0.285 Uiso 1 1 calc R
H23C H 0.4457 0.9439 0.4221 0.285 Uiso 1 1 calc R
C24 C 0.5309(9) 0.8913(9) 0.3736(9) 0.151(10) Uani 1 1 d .
H24A H 0.5776 0.9020 0.3877 0.227 Uiso 1 1 calc R
H24B H 0.5362 0.8750 0.3470 0.227 Uiso 1 1 calc R
H24C H 0.5092 0.8627 0.3898 0.227 Uiso 1 1 calc R
C25 C -0.0656(5) 0.7955(4) 0.1849(3) 0.051(3) Uani 1 1 d .
C26 C -0.0981(6) 0.7592(6) 0.1646(3) 0.061(3) Uani 1 1 d .
C27 C -0.1334(7) 0.7143(6) 0.1403(4) 0.065(3) Uani 1 1 d .
C28 C -0.1605(7) 0.6789(6) 0.1192(4) 0.069(3) Uani 1 1 d .
C29 C -0.1959(8) 0.6345(7) 0.0917(4) 0.087(5) Uani 1 1 d .
C30 C -0.140(2) 0.6033(16) 0.0692(11) 0.221(15) Uiso 1 1 d .
C31 C -0.2309(17) 0.5921(15) 0.1114(10) 0.193(12) Uiso 1 1 d .
C32 C -0.2315(19) 0.6660(16) 0.0553(11) 0.219(14) Uiso 1 1 d .
C33 C 0.2057(5) 0.9816(4) 0.1986(3) 0.042(2) Uani 1 1 d .
C34 C 0.2461(6) 0.9809(4) 0.1740(3) 0.053(3) Uani 1 1 d .
C35 C 0.2857(8) 0.9834(5) 0.1419(4) 0.066(3) Uani 1 1 d .
C36 C 0.3216(9) 0.9878(6) 0.1163(4) 0.089(5) Uani 1 1 d .
C37 C 0.3660(11) 0.9923(9) 0.0833(6) 0.115(6) Uiso 1 1 d .
C38 C 0.4306(11) 1.0280(10) 0.0976(7) 0.136(7) Uiso 1 1 d .
H38A H 0.4582 1.0091 0.1209 0.204 Uiso 1 1 calc R
H38B H 0.4159 1.0662 0.1056 0.204 Uiso 1 1 calc R
H38C H 0.4596 1.0317 0.0756 0.204 Uiso 1 1 calc R
C39 C 0.3228(14) 1.0222(11) 0.0467(6) 0.167(11) Uani 1 1 d .
H39A H 0.3516 1.0250 0.0244 0.250 Uiso 1 1 calc R
H39B H 0.3094 1.0608 0.0546 0.250 Uiso 1 1 calc R
H39C H 0.2801 0.9997 0.0377 0.250 Uiso 1 1 calc R
C40 C 0.3822(14) 0.9350(8) 0.0695(7) 0.158(11) Uani 1 1 d .
H40A H 0.4092 0.9138 0.0920 0.237 Uiso 1 1 calc R
H40B H 0.4103 0.9381 0.0470 0.237 Uiso 1 1 calc R
H40C H 0.3380 0.9145 0.0603 0.237 Uiso 1 1 calc R
C41 C 0.1085(5) 1.0078(4) 0.2994(3) 0.041(2) Uani 1 1 d .
C42 C 0.0873(5) 1.0206(4) 0.3300(3) 0.042(2) Uani 1 1 d .
C43 C 0.0589(5) 1.0405(5) 0.3639(3) 0.054(3) Uani 1 1 d .
C44 C 0.0363(7) 1.0613(5) 0.3924(4) 0.065(3) Uani 1 1 d .
C45 C 0.0061(8) 1.0888(7) 0.4266(4) 0.082(4) Uani 1 1 d .
C46 C -0.0251(17) 1.0478(12) 0.4503(8) 0.219(17) Uani 1 1 d .
H46A H 0.0097 1.0181 0.4597 0.328 Uiso 1 1 calc R
H46B H -0.0659 1.0301 0.4338 0.328 Uiso 1 1 calc R
H46C H -0.0409 1.0669 0.4738 0.328 Uiso 1 1 calc R
C47 C -0.0421(17) 1.1329(16) 0.4095(8) 0.26(2) Uani 1 1 d .
H47A H -0.0633 1.1518 0.4313 0.397 Uiso 1 1 calc R
H47B H -0.0795 1.1155 0.3903 0.397 Uiso 1 1 calc R
H47C H -0.0163 1.1613 0.3955 0.397 Uiso 1 1 calc R
C48 C 0.0645(13) 1.1199(12) 0.4517(8) 0.189(14) Uani 1 1 d .
H48A H 0.0972 1.0921 0.4663 0.283 Uiso 1 1 calc R
H48B H 0.0448 1.1447 0.4713 0.283 Uiso 1 1 calc R
H48C H 0.0901 1.1436 0.4340 0.283 Uiso 1 1 calc R
C49 C -0.0047(6) 0.9655(5) 0.1966(3) 0.052(3) Uani 1 1 d .
C50 C -0.0147(5) 1.0161(4) 0.1877(3) 0.042(2) Uani 1 1 d .
C51 C -0.0301(6) 1.0711(4) 0.1766(3) 0.047(2) Uani 1 1 d .
C52 C -0.0460(6) 1.1191(5) 0.1661(3) 0.051(3) Uani 1 1 d .
C53 C -0.0709(7) 1.1760(5) 0.1515(4) 0.065(3) Uani 1 1 d .
C54 C -0.0272(15) 1.1998(10) 0.1245(9) 0.228(19) Uani 1 1 d .
H54A H 0.0204 1.2062 0.1390 0.342 Uiso 1 1 calc R
H54B H -0.0472 1.2364 0.1139 0.342 Uiso 1 1 calc R
H54C H -0.0245 1.1731 0.1020 0.342 Uiso 1 1 calc R
C55 C -0.1450(12) 1.1668(9) 0.1247(6) 0.143(9) Uani 1 1 d .
H55A H -0.1783 1.1499 0.1414 0.215 Uiso 1 1 calc R
H55B H -0.1394 1.1409 0.1021 0.215 Uiso 1 1 calc R
H55C H -0.1633 1.2039 0.1140 0.215 Uiso 1 1 calc R
C56 C -0.0844(13) 1.2140(8) 0.1849(6) 0.149(10) Uani 1 1 d .
H56A H -0.0398 1.2216 0.2024 0.224 Uiso 1 1 calc R
H56B H -0.1177 1.1953 0.2008 0.224 Uiso 1 1 calc R
H56C H -0.1047 1.2503 0.1738 0.224 Uiso 1 1 calc R
C57 C -0.0104(5) 0.6360(4) 0.2628(3) 0.046(2) Uani 1 1 d .
C58 C -0.0567(6) 0.6263(5) 0.2270(3) 0.056(3) Uani 1 1 d .
H58A H -0.0469 0.6432 0.2024 0.067 Uiso 1 1 calc R
C59 C -0.1159(6) 0.5929(5) 0.2269(4) 0.064(3) Uani 1 1 d .
H59A H -0.1465 0.5863 0.2023 0.076 Uiso 1 1 calc R
C60 C -0.1306(6) 0.5688(5) 0.2627(4) 0.063(3) Uani 1 1 d .
H60A H -0.1717 0.5457 0.2629 0.076 Uiso 1 1 calc R
C61 C -0.0871(6) 0.5777(5) 0.2973(4) 0.057(3) Uani 1 1 d .
H61A H -0.0983 0.5612 0.3218 0.068 Uiso 1 1 calc R
C62 C -0.0265(6) 0.6102(5) 0.2982(3) 0.056(3) Uani 1 1 d .
H62A H 0.0043 0.6150 0.3229 0.067 Uiso 1 1 calc R
C63 C 0.1102(6) 0.6822(4) 0.3125(3) 0.050(3) Uani 1 1 d .
C64 C 0.0831(7) 0.7180(5) 0.3391(4) 0.070(4) Uani 1 1 d .
H64A H 0.0451 0.7430 0.3296 0.084 Uiso 1 1 calc R
C65 C 0.1111(10) 0.7179(6) 0.3801(4) 0.091(5) Uani 1 1 d .
H65A H 0.0926 0.7431 0.3985 0.110 Uiso 1 1 calc R
C66 C 0.1647(9) 0.6817(7) 0.3932(4) 0.086(5) Uani 1 1 d .
H66A H 0.1834 0.6810 0.4212 0.104 Uiso 1 1 calc R
C67 C 0.1927(7) 0.6456(7) 0.3666(5) 0.082(4) Uani 1 1 d .
H67A H 0.2321 0.6218 0.3758 0.098 Uiso 1 1 calc R
C68 C 0.1634(5) 0.6444(5) 0.3273(4) 0.059(3) Uani 1 1 d .
H68A H 0.1797 0.6171 0.3094 0.071 Uiso 1 1 calc R
C69 C 0.1216(5) 0.6405(4) 0.2315(3) 0.048(2) Uani 1 1 d .
C70 C 0.1643(6) 0.6696(5) 0.2081(3) 0.057(3) Uani 1 1 d .
H70A H 0.1623 0.7104 0.2066 0.069 Uiso 1 1 calc R
C71 C 0.2108(7) 0.6393(8) 0.1865(5) 0.091(5) Uani 1 1 d .
H71A H 0.2410 0.6591 0.1707 0.109 Uiso 1 1 calc R
C72 C 0.2120(9) 0.5818(9) 0.1887(5) 0.098(6) Uani 1 1 d .
H72A H 0.2426 0.5611 0.1736 0.118 Uiso 1 1 calc R
C73 C 0.1705(8) 0.5520(7) 0.2118(6) 0.103(6) Uani 1 1 d .
H73A H 0.1728 0.5113 0.2136 0.124 Uiso 1 1 calc R
C74 C 0.1256(8) 0.5827(6) 0.2324(5) 0.090(5) Uani 1 1 d .
H74A H 0.0958 0.5622 0.2481 0.108 Uiso 1 1 calc R
C75 C 0.4360(5) 0.8578(4) 0.2249(4) 0.053(3) Uani 1 1 d .
C76 C 0.4948(7) 0.8282(6) 0.2410(4) 0.072(3) Uani 1 1 d .
H76A H 0.4913 0.7881 0.2456 0.086 Uiso 1 1 calc R
C77 C 0.5595(8) 0.8552(7) 0.2508(6) 0.097(5) Uani 1 1 d .
H77A H 0.5992 0.8346 0.2638 0.117 Uiso 1 1 calc R
C78 C 0.5650(9) 0.9115(7) 0.2414(7) 0.118(7) Uani 1 1 d .
H78A H 0.6097 0.9301 0.2465 0.141 Uiso 1 1 calc R
C79 C 0.5070(9) 0.9418(8) 0.2249(8) 0.146(10) Uani 1 1 d .
H79A H 0.5117 0.9814 0.2188 0.175 Uiso 1 1 calc R
C80 C 0.4432(8) 0.9165(5) 0.2170(5) 0.089(5) Uani 1 1 d .
H80A H 0.4031 0.9384 0.2061 0.106 Uiso 1 1 calc R
C81 C 0.3517(5) 0.7562(4) 0.2327(3) 0.048(2) Uani 1 1 d .
C82 C 0.3218(6) 0.7539(5) 0.2695(4) 0.058(3) Uani 1 1 d .
H82A H 0.3029 0.7877 0.2800 0.070 Uiso 1 1 calc R
C83 C 0.3205(7) 0.7026(5) 0.2900(4) 0.066(3) Uani 1 1 d .
H83A H 0.3008 0.7015 0.3147 0.079 Uiso 1 1 calc R
C84 C 0.3465(7) 0.6536(5) 0.2757(4) 0.067(3) Uani 1 1 d .
H84A H 0.3446 0.6184 0.2899 0.081 Uiso 1 1 calc R
C85 C 0.3761(6) 0.6558(5) 0.2397(5) 0.069(3) Uani 1 1 d .
H85A H 0.3960 0.6218 0.2302 0.083 Uiso 1 1 calc R
C86 C 0.3779(6) 0.7049(5) 0.2176(4) 0.065(3) Uani 1 1 d .
H86A H 0.3964 0.7046 0.1925 0.078 Uiso 1 1 calc R
C87 C 0.3586(7) 0.8025(5) 0.1553(4) 0.058(3) Uani 1 1 d .
C88 C 0.2989(8) 0.7842(6) 0.1312(4) 0.076(4) Uani 1 1 d .
H88A H 0.2546 0.7841 0.1413 0.092 Uiso 1 1 calc R
C89 C 0.3033(11) 0.7657(7) 0.0918(5) 0.100(5) Uani 1 1 d .
H89A H 0.2618 0.7533 0.0750 0.120 Uiso 1 1 calc R
C90 C 0.3670(12) 0.7652(7) 0.0773(5) 0.102(6) Uani 1 1 d .
H90A H 0.3694 0.7529 0.0503 0.123 Uiso 1 1 calc R
C91 C 0.4257(11) 0.7819(8) 0.1006(6) 0.107(6) Uani 1 1 d .
H91A H 0.4700 0.7794 0.0906 0.128 Uiso 1 1 calc R
C92 C 0.4228(8) 0.8030(7) 0.1396(5) 0.088(5) Uani 1 1 d .
H92A H 0.4642 0.8176 0.1553 0.106 Uiso 1 1 calc R
C93 C 0.1157(6) 0.8603(4) 0.4277(3) 0.048(2) Uani 1 1 d .
C94 C 0.1324(7) 0.8259(5) 0.4619(3) 0.059(3) Uani 1 1 d .
H94A H 0.1805 0.8219 0.4734 0.070 Uiso 1 1 calc R
C95 C 0.0804(9) 0.7971(6) 0.4797(4) 0.078(4) Uani 1 1 d .
H95A H 0.0925 0.7740 0.5032 0.094 Uiso 1 1 calc R
C96 C 0.0114(9) 0.8029(6) 0.4625(5) 0.082(4) Uani 1 1 d .
H96A H -0.0247 0.7836 0.4744 0.098 Uiso 1 1 calc R
C97 C -0.0061(7) 0.8354(6) 0.4291(5) 0.078(4) Uani 1 1 d .
H97A H -0.0543 0.8387 0.4176 0.093 Uiso 1 1 calc R
C98 C 0.0449(6) 0.8636(5) 0.4116(4) 0.060(3) Uani 1 1 d .
H98A H 0.0315 0.8859 0.3879 0.072 Uiso 1 1 calc R
C99 C 0.2620(5) 0.8570(5) 0.4138(3) 0.050(2) Uani 1 1 d .
C100 C 0.2722(6) 0.8126(5) 0.3883(3) 0.054(3) Uani 1 1 d .
H10A H 0.2363 0.8027 0.3668 0.065 Uiso 1 1 calc R
C101 C 0.3353(7) 0.7821(6) 0.3939(4) 0.075(4) Uani 1 1 d .
H10B H 0.3434 0.7527 0.3752 0.090 Uiso 1 1 calc R
C102 C 0.3856(7) 0.7936(6) 0.4259(5) 0.083(4) Uani 1 1 d .
H10C H 0.4269 0.7705 0.4308 0.100 Uiso 1 1 calc R
C103 C 0.3761(7) 0.8391(7) 0.4512(4) 0.086(4) Uani 1 1 d .
H10D H 0.4122 0.8495 0.4725 0.103 Uiso 1 1 calc R
C104 C 0.3150(7) 0.8682(6) 0.4450(4) 0.073(4) Uani 1 1 d .
H10E H 0.3080 0.8984 0.4632 0.088 Uiso 1 1 calc R
C105 C 0.2016(6) 0.9629(5) 0.4327(4) 0.062(3) Uani 1 1 d .
C106 C 0.1862(8) 0.9702(6) 0.4720(4) 0.079(4) Uani 1 1 d .
H10F H 0.1595 0.9419 0.4840 0.095 Uiso 1 1 calc R
C107 C 0.2099(11) 1.0187(8) 0.4937(6) 0.113(6) Uani 1 1 d .
H10G H 0.1997 1.0231 0.5208 0.136 Uiso 1 1 calc R
C108 C 0.2456(16) 1.0586(11) 0.4781(10) 0.177(13) Uani 1 1 d .
H10H H 0.2621 1.0913 0.4938 0.212 Uiso 1 1 calc R
C109 C 0.2597(13) 1.0534(9) 0.4385(10) 0.157(10) Uani 1 1 d .
H10I H 0.2842 1.0835 0.4270 0.188 Uiso 1 1 calc R
C110 C 0.2388(11) 1.0051(7) 0.4151(6) 0.112(6) Uani 1 1 d .
H11A H 0.2497 1.0012 0.3882 0.134 Uiso 1 1 calc R
C111 C -0.1639(5) 0.9696(4) 0.3200(3) 0.044(2) Uani 1 1 d .
C112 C -0.2352(6) 0.9635(4) 0.3158(3) 0.052(3) Uani 1 1 d .
H11B H -0.2617 0.9735 0.2905 0.063 Uiso 1 1 calc R
C113 C -0.2713(8) 0.9437(5) 0.3463(5) 0.075(4) Uani 1 1 d .
H11C H -0.3212 0.9385 0.3419 0.090 Uiso 1 1 calc R
C114 C -0.2327(8) 0.9317(5) 0.3830(5) 0.078(4) Uani 1 1 d .
H11D H -0.2565 0.9191 0.4047 0.093 Uiso 1 1 calc R
C115 C -0.1598(8) 0.9376(5) 0.3894(4) 0.071(3) Uani 1 1 d .
H11E H -0.1338 0.9293 0.4151 0.085 Uiso 1 1 calc R
C116 C -0.1251(7) 0.9560(5) 0.3570(3) 0.060(3) Uani 1 1 d .
H11F H -0.0750 0.9591 0.3605 0.072 Uiso 1 1 calc R
C117 C -0.1746(7) 0.9809(6) 0.2350(3) 0.067(3) Uani 1 1 d .
C118 C -0.1984(6) 1.0250(7) 0.2059(3) 0.075(4) Uani 1 1 d .
H11G H -0.2277 1.0525 0.2192 0.090 Uiso 1 1 calc R
H11H H -0.1563 1.0462 0.1996 0.090 Uiso 1 1 calc R
C119 C -0.2364(8) 1.0083(10) 0.1702(4) 0.099(6) Uani 1 1 d .
H11I H -0.2483 1.0368 0.1499 0.118 Uiso 1 1 calc R
C120 C -0.2565(10) 0.9580(13) 0.1624(5) 0.124(8) Uani 1 1 d .
H12A H -0.2887 0.9501 0.1387 0.148 Uiso 1 1 calc R
C121 C -0.2308(9) 0.9120(9) 0.1892(6) 0.106(6) Uani 1 1 d .
H12B H -0.2422 0.8732 0.1823 0.127 Uiso 1 1 calc R
C122 C -0.1901(8) 0.9250(7) 0.2244(4) 0.082(4) Uani 1 1 d .
H12C H -0.1719 0.8949 0.2421 0.099 Uiso 1 1 calc R
C123 C -0.1190(5) 1.0734(4) 0.2871(3) 0.046(2) Uani 1 1 d .
C124 C -0.1815(6) 1.1009(5) 0.2950(4) 0.062(3) Uani 1 1 d .
H12D H -0.2225 1.0787 0.2974 0.074 Uiso 1 1 calc R
C125 C -0.1837(7) 1.1604(5) 0.2992(4) 0.062(3) Uani 1 1 d .
H12E H -0.2266 1.1783 0.3040 0.074 Uiso 1 1 calc R
C126 C -0.1243(7) 1.1938(5) 0.2967(4) 0.066(3) Uani 1 1 d .
H12F H -0.1247 1.2343 0.3003 0.079 Uiso 1 1 calc R
C127 C -0.0643(7) 1.1648(6) 0.2885(5) 0.083(4) Uani 1 1 d .
H12G H -0.0227 1.1865 0.2864 0.100 Uiso 1 1 calc R
C128 C -0.0620(6) 1.1066(5) 0.2833(4) 0.061(3) Uani 1 1 d .
H12H H -0.0197 1.0892 0.2769 0.073 Uiso 1 1 calc R
C129 C 0.0981(7) 0.9046(5) 0.0572(3) 0.058(3) Uani 1 1 d .
C130 C 0.0531(8) 0.8905(5) 0.0221(3) 0.073(4) Uani 1 1 d .
H13A H 0.0053 0.9032 0.0190 0.087 Uiso 1 1 calc R
C131 C 0.0772(10) 0.8579(6) -0.0082(4) 0.091(5) Uani 1 1 d .
H13B H 0.0454 0.8465 -0.0313 0.109 Uiso 1 1 calc R
C132 C 0.1449(11) 0.8427(7) -0.0047(4) 0.100(6) Uani 1 1 d .
H13C H 0.1613 0.8226 -0.0266 0.120 Uiso 1 1 calc R
C133 C 0.1930(10) 0.8551(6) 0.0297(5) 0.093(5) Uani 1 1 d .
H13D H 0.2410 0.8431 0.0318 0.112 Uiso 1 1 calc R
C134 C 0.1679(9) 0.8858(6) 0.0608(4) 0.085(5) Uani 1 1 d .
H13E H 0.1990 0.8940 0.0849 0.102 Uiso 1 1 calc R
C135 C -0.0260(6) 0.9502(5) 0.0852(3) 0.054(3) Uani 1 1 d .
C136 C -0.0618(7) 0.9018(6) 0.0936(3) 0.066(3) Uani 1 1 d .
H13F H -0.0361 0.8688 0.1041 0.079 Uiso 1 1 calc R
C137 C -0.1335(9) 0.9002(8) 0.0873(4) 0.091(5) Uani 1 1 d .
H13G H -0.1572 0.8657 0.0927 0.109 Uiso 1 1 calc R
C138 C -0.1719(8) 0.9467(8) 0.0734(5) 0.085(4) Uani 1 1 d .
H13H H -0.2221 0.9451 0.0698 0.102 Uiso 1 1 calc R
C139 C -0.1374(7) 0.9967(7) 0.0644(4) 0.074(4) Uani 1 1 d .
H13I H -0.1637 1.0295 0.0541 0.089 Uiso 1 1 calc R
C140 C -0.0648(6) 0.9980(6) 0.0706(3) 0.061(3) Uani 1 1 d .
H14A H -0.0407 1.0322 0.0648 0.073 Uiso 1 1 calc R
C141 C 0.0983(5) 1.0209(4) 0.0824(3) 0.044(2) Uani 1 1 d .
C142 C 0.1048(5) 1.0633(4) 0.1109(3) 0.048(2) Uani 1 1 d .
H14B H 0.0958 1.0548 0.1377 0.057 Uiso 1 1 calc R
C143 C 0.1239(6) 1.1177(5) 0.1017(3) 0.057(3) Uani 1 1 d .
H14C H 0.1298 1.1463 0.1223 0.069 Uiso 1 1 calc R
C144 C 0.1350(6) 1.1315(5) 0.0624(4) 0.061(3) Uani 1 1 d .
H14D H 0.1472 1.1696 0.0557 0.074 Uiso 1 1 calc R
C145 C 0.1281(7) 1.0897(5) 0.0336(3) 0.063(3) Uani 1 1 d .
H14E H 0.1355 1.0987 0.0066 0.076 Uiso 1 1 calc R
C146 C 0.1103(7) 1.0338(5) 0.0430(3) 0.059(3) Uani 1 1 d .
H14F H 0.1065 1.0046 0.0228 0.071 Uiso 1 1 calc R
Cl1 Cl 0.2617(4) 0.7065(3) -0.04071(18) 0.0598(14) Uiso 0.55 1 d P
Cl1' Cl 0.2907(4) 0.7169(3) -0.0335(2) 0.0542(15) Uiso 0.45 1 d P
O1 O 0.2543(6) 0.7090(5) 0.0011(4) 0.103(4) Uiso 0.95 1 d P
O2 O 0.3177(8) 0.6704(7) -0.0472(5) 0.132(5) Uiso 0.95 1 d P
O3 O 0.2548(11) 0.7580(10) -0.0589(7) 0.150(7) Uiso 0.75 1 d P
O4 O 0.2094(14) 0.6928(12) -0.0639(8) 0.187(10) Uiso 0.75 1 d P
O4' O 0.3466(18) 0.7476(15) -0.0279(10) 0.183(12) Uiso 0.60 1 d P

loop_
_atom_site_aniso_label
_atom_site_aniso_U_11
_atom_site_aniso_U_22
_atom_site_aniso_U_33
_atom_site_aniso_U_23
_atom_site_aniso_U_13
_atom_site_aniso_U_12
Cu1 0.0416(6) 0.0345(6) 0.0437(6) 0.0025(5) 0.0115(5) 0.0031(5)
Ag1 0.0529(4) 0.0354(4) 0.0472(4) 0.0017(3) 0.0054(3) 0.0055(3)
Ag2 0.0464(4) 0.0439(4) 0.0582(5) 0.0066(3) 0.0182(3) 0.0093(3)
Ag3 0.0504(4) 0.0515(4) 0.0384(4) 0.0042(3) 0.0042(3) 0.0102(3)
Ag4 0.0449(4) 0.0474(4) 0.0416(4) -0.0004(3) 0.0062(3) 0.0069(3)
Ag5 0.0652(5) 0.0474(4) 0.0508(5) -0.0004(4) 0.0104(4) 0.0058(4)
Ag6 0.0556(5) 0.0478(4) 0.0372(4) 0.0050(3) 0.0063(3) 0.0094(3)
Ag7 0.0637(5) 0.0406(4) 0.0454(4) 0.0012(3) 0.0147(4) 0.0055(3)
P1 0.0437(13) 0.0289(11) 0.0513(14) -0.0008(10) -0.0027(11) 0.0006(10)
P2 0.0468(14) 0.0384(13) 0.0647(17) 0.0114(12) 0.0202(13) 0.0118(11)
P3 0.0481(14) 0.0424(13) 0.0372(13) -0.0019(10) 0.0007(10) 0.0046(11)
P4 0.0407(13) 0.0513(15) 0.0409(13) 0.0011(11) 0.0077(10) 0.0076(11)
P5 0.0664(17) 0.0456(14) 0.0297(12) -0.0020(10) 0.0036(11) 0.0095(12)
C1 0.049(5) 0.017(4) 0.053(6) 0.000(4) 0.013(4) 0.001(4)
C2 0.053(6) 0.056(6) 0.046(6) 0.002(5) 0.015(5) 0.000(5)
C3 0.060(7) 0.049(6) 0.052(6) -0.005(5) 0.019(5) -0.005(5)
C4 0.086(9) 0.067(8) 0.059(7) -0.012(6) 0.008(6) 0.000(7)
C5 0.104(11) 0.071(9) 0.078(9) -0.026(7) 0.019(8) -0.020(8)
C6 0.143(16) 0.063(9) 0.118(14) -0.028(9) -0.008(12) -0.016(10)
C7 0.136(15) 0.105(13) 0.074(10) -0.018(9) -0.006(10) -0.044(11)
C8 0.140(16) 0.124(15) 0.154(18) -0.100(14) 0.067(14) -0.054(13)
C9 0.045(5) 0.024(4) 0.043(5) -0.004(4) -0.007(4) 0.004(4)
C10 0.052(6) 0.044(6) 0.059(6) -0.004(5) 0.018(5) 0.003(5)
C11 0.046(6) 0.049(6) 0.052(6) -0.019(5) 0.010(5) -0.003(5)
C12 0.056(7) 0.048(6) 0.096(9) -0.026(6) 0.029(6) -0.010(5)
C13 0.054(7) 0.072(8) 0.129(12) -0.038(8) 0.051(8) -0.020(6)
C17 0.037(5) 0.027(4) 0.050(5) 0.005(4) 0.018(4) 0.001(4)
C18 0.051(6) 0.026(4) 0.072(7) 0.005(4) 0.037(5) 0.004(4)
C19 0.034(6) 0.057(7) 0.116(11) -0.007(7) 0.011(6) 0.008(5)
C20 0.080(10) 0.073(9) 0.127(13) -0.012(9) 0.034(10) -0.024(8)
C21 0.079(11) 0.116(15) 0.20(2) -0.038(16) 0.046(13) -0.048(11)
C22 0.090(14) 0.16(2) 0.28(3) 0.04(2) 0.016(17) -0.066(14)
C23 0.128(19) 0.21(3) 0.23(3) -0.08(3) -0.01(2) -0.091(19)
C24 0.061(10) 0.122(17) 0.26(3) 0.004(18) -0.006(14) 0.000(11)
C25 0.045(6) 0.044(6) 0.062(7) 0.006(5) 0.000(5) 0.016(5)
C26 0.052(6) 0.079(8) 0.048(6) -0.004(6) -0.009(5) 0.001(6)
C27 0.061(7) 0.071(8) 0.059(7) 0.001(6) -0.002(6) -0.012(6)
C28 0.077(8) 0.080(9) 0.046(6) 0.004(6) -0.007(6) -0.021(7)
C29 0.090(10) 0.114(12) 0.050(7) -0.003(8) -0.012(7) -0.039(9)
C33 0.057(6) 0.028(4) 0.042(5) -0.001(4) 0.006(5) 0.000(4)
C34 0.073(7) 0.040(5) 0.045(6) 0.009(4) 0.010(5) 0.004(5)
C35 0.100(10) 0.050(7) 0.051(7) 0.001(5) 0.019(7) 0.017(6)
C36 0.132(13) 0.074(9) 0.073(9) 0.016(7) 0.057(9) 0.014(9)
C39 0.24(3) 0.18(2) 0.104(15) 0.056(15) 0.097(17) 0.06(2)
C40 0.24(3) 0.097(14) 0.16(2) -0.004(13) 0.14(2) 0.031(16)
C41 0.061(6) 0.023(4) 0.040(5) 0.010(4) 0.012(4) -0.001(4)
C42 0.045(5) 0.041(5) 0.041(5) 0.008(4) 0.008(4) 0.010(4)
C43 0.043(5) 0.071(7) 0.049(6) 0.026(5) 0.014(5) 0.024(5)
C44 0.073(8) 0.063(7) 0.062(7) -0.005(6) 0.017(6) 0.012(6)
C45 0.074(9) 0.110(12) 0.067(8) -0.025(8) 0.024(7) 0.017(8)
C46 0.33(4) 0.20(3) 0.18(2) -0.08(2) 0.21(3) -0.09(3)
C47 0.28(4) 0.39(5) 0.13(2) -0.06(3) 0.05(2) 0.25(4)
C48 0.17(2) 0.23(3) 0.18(2) -0.16(2) 0.067(19) -0.04(2)
C49 0.056(6) 0.069(8) 0.034(5) -0.014(5) 0.013(4) -0.009(5)
C50 0.049(5) 0.050(6) 0.028(4) 0.005(4) 0.015(4) 0.008(4)
C51 0.056(6) 0.041(6) 0.044(5) 0.001(4) 0.010(5) 0.008(5)
C52 0.064(7) 0.057(7) 0.035(5) -0.006(5) 0.012(5) 0.009(5)
C53 0.083(9) 0.051(7) 0.063(7) 0.005(6) 0.020(6) 0.010(6)
C54 0.25(3) 0.16(2) 0.32(4) 0.18(2) 0.21(3) 0.13(2)
C55 0.17(2) 0.108(15) 0.134(17) -0.002(13) -0.054(15) 0.046(14)
C56 0.23(3) 0.096(14) 0.111(15) -0.027(11) -0.015(16) 0.075(16)
C57 0.053(6) 0.021(4) 0.062(6) -0.010(4) -0.002(5) 0.008(4)
C58 0.049(6) 0.074(8) 0.043(6) -0.003(5) -0.001(5) -0.002(5)
C59 0.051(6) 0.069(7) 0.065(7) -0.026(6) -0.015(5) -0.011(6)
C60 0.053(7) 0.054(7) 0.084(9) 0.001(6) 0.014(6) 0.001(5)
C61 0.062(7) 0.042(6) 0.068(7) -0.001(5) 0.010(6) -0.006(5)
C62 0.061(7) 0.048(6) 0.055(6) 0.002(5) -0.002(5) -0.009(5)
C63 0.056(6) 0.035(5) 0.052(6) 0.001(4) -0.014(5) -0.017(5)
C64 0.089(9) 0.041(6) 0.071(8) 0.003(6) -0.020(7) -0.004(6)
C65 0.148(15) 0.057(8) 0.060(8) -0.015(7) -0.018(9) -0.027(9)
C66 0.106(12) 0.086(10) 0.056(8) 0.012(8) -0.029(8) -0.035(9)
C67 0.063(8) 0.095(11) 0.078(9) 0.029(8) -0.024(7) -0.007(7)
C68 0.034(5) 0.066(7) 0.073(8) 0.012(6) -0.009(5) -0.004(5)
C69 0.038(5) 0.048(6) 0.052(6) -0.011(5) -0.010(4) -0.004(4)
C70 0.063(7) 0.048(6) 0.062(7) -0.004(5) 0.010(5) 0.010(5)
C71 0.058(8) 0.130(15) 0.080(10) -0.018(9) -0.005(7) 0.028(9)
C72 0.068(10) 0.121(15) 0.103(12) -0.051(11) 0.004(8) 0.043(10)
C73 0.066(9) 0.074(10) 0.163(17) -0.064(11) -0.011(10) 0.029(8)
C74 0.082(10) 0.050(7) 0.134(14) -0.013(8) -0.004(9) 0.014(7)
C75 0.048(6) 0.038(5) 0.077(7) 0.012(5) 0.022(5) 0.003(4)
C76 0.066(8) 0.062(8) 0.086(9) 0.014(7) 0.008(7) -0.005(6)
C77 0.057(8) 0.082(10) 0.146(15) 0.010(10) -0.010(9) 0.007(7)
C78 0.063(9) 0.084(11) 0.20(2) 0.038(12) -0.004(11) -0.020(8)
C79 0.076(11) 0.096(13) 0.26(3) 0.072(16) 0.014(14) -0.034(10)
C80 0.078(9) 0.041(7) 0.144(14) 0.024(8) 0.006(9) -0.005(6)
C81 0.050(6) 0.018(4) 0.079(7) 0.017(4) 0.018(5) 0.003(4)
C82 0.074(7) 0.038(5) 0.067(7) -0.012(5) 0.026(6) -0.002(5)
C83 0.096(9) 0.044(6) 0.059(7) 0.020(5) 0.013(6) -0.002(6)
C84 0.068(8) 0.052(7) 0.082(9) 0.003(6) 0.012(7) -0.009(6)
C85 0.051(7) 0.047(7) 0.109(11) -0.009(7) 0.008(7) -0.006(5)
C86 0.057(7) 0.055(7) 0.088(9) 0.008(6) 0.025(6) 0.010(5)
C87 0.072(8) 0.045(6) 0.059(7) 0.004(5) 0.023(6) 0.013(5)
C88 0.077(9) 0.077(9) 0.075(9) 0.007(7) 0.011(7) 0.008(7)
C89 0.136(15) 0.095(12) 0.065(9) 0.009(8) 0.003(9) 0.044(11)
C90 0.143(16) 0.095(12) 0.075(10) 0.006(9) 0.037(11) 0.057(12)
C91 0.116(14) 0.123(15) 0.092(12) 0.020(11) 0.051(11) 0.068(12)
C92 0.092(10) 0.098(11) 0.081(9) 0.011(8) 0.036(8) 0.040(9)
C93 0.058(6) 0.047(6) 0.039(5) -0.006(4) 0.009(4) 0.001(5)
C94 0.071(7) 0.066(7) 0.038(5) -0.005(5) 0.001(5) 0.003(6)
C95 0.115(12) 0.075(9) 0.046(7) -0.004(6) 0.019(7) 0.008(8)
C96 0.107(12) 0.069(9) 0.080(10) -0.009(7) 0.052(9) -0.006(8)
C97 0.054(7) 0.083(9) 0.101(11) 0.001(8) 0.025(7) 0.007(7)
C98 0.056(7) 0.053(6) 0.069(7) -0.007(6) 0.005(6) 0.011(5)
C99 0.050(6) 0.048(6) 0.050(6) 0.005(5) -0.005(5) 0.014(5)
C100 0.047(6) 0.050(6) 0.060(7) 0.009(5) -0.015(5) 0.000(5)
C101 0.071(8) 0.073(9) 0.075(8) -0.002(7) -0.008(7) 0.020(7)
C102 0.063(8) 0.080(9) 0.102(11) 0.006(8) -0.004(8) 0.038(7)
C103 0.067(9) 0.111(12) 0.074(9) 0.001(8) -0.008(7) 0.021(8)
C104 0.062(8) 0.077(9) 0.075(8) -0.009(7) -0.011(6) 0.012(6)
C105 0.053(6) 0.045(6) 0.083(9) -0.016(6) -0.003(6) 0.000(5)
C106 0.102(10) 0.060(8) 0.077(9) -0.033(7) 0.016(8) 0.010(7)
C107 0.136(16) 0.085(12) 0.117(14) -0.065(11) 0.014(12) 0.005(11)
C108 0.20(3) 0.114(19) 0.21(3) -0.11(2) 0.01(2) -0.035(18)
C109 0.17(2) 0.075(13) 0.23(3) -0.026(16) 0.01(2) -0.054(13)
C110 0.161(17) 0.063(9) 0.108(13) -0.028(9) 0.006(12) -0.029(10)
C111 0.044(5) 0.041(5) 0.050(6) 0.000(4) 0.018(4) 0.006(4)
C112 0.063(7) 0.043(6) 0.055(6) 0.004(5) 0.025(5) 0.006(5)
C113 0.079(9) 0.062(8) 0.095(10) 0.018(7) 0.052(8) 0.005(7)
C114 0.107(11) 0.054(7) 0.085(10) 0.008(7) 0.060(9) 0.001(7)
C115 0.094(10) 0.061(8) 0.061(7) 0.006(6) 0.024(7) 0.010(7)
C116 0.074(8) 0.055(7) 0.052(6) -0.004(5) 0.007(6) 0.011(6)
C117 0.065(7) 0.092(10) 0.045(6) -0.018(6) 0.011(5) 0.010(7)
C118 0.047(6) 0.140(13) 0.037(6) 0.013(7) 0.003(5) 0.017(7)
C119 0.069(9) 0.174(19) 0.047(8) 0.001(10) -0.011(7) -0.011(11)
C120 0.087(12) 0.22(3) 0.057(9) -0.017(14) -0.007(8) -0.038(15)
C121 0.098(12) 0.118(14) 0.098(13) -0.040(11) 0.000(10) -0.024(11)
C122 0.079(9) 0.087(10) 0.073(9) -0.009(8) -0.020(7) -0.003(8)
C123 0.050(6) 0.047(6) 0.043(5) 0.006(4) 0.019(4) 0.010(5)
C124 0.050(6) 0.047(6) 0.091(9) -0.007(6) 0.017(6) 0.002(5)
C125 0.071(8) 0.046(6) 0.068(7) -0.002(5) 0.010(6) 0.022(6)
C126 0.084(9) 0.039(6) 0.073(8) 0.007(5) 0.007(7) 0.003(6)
C127 0.067(8) 0.068(9) 0.117(12) 0.022(8) 0.024(8) 0.010(7)
C128 0.040(6) 0.049(6) 0.095(9) 0.017(6) 0.009(6) 0.014(5)
C129 0.095(9) 0.043(6) 0.034(5) 0.002(4) 0.008(5) 0.019(6)
C130 0.107(10) 0.069(8) 0.042(6) -0.018(6) 0.015(6) 0.025(7)
C131 0.150(15) 0.081(10) 0.041(7) -0.019(6) 0.009(8) 0.026(10)
C132 0.171(18) 0.077(10) 0.059(9) 0.008(7) 0.038(10) 0.057(11)
C133 0.130(14) 0.075(9) 0.076(10) -0.008(8) 0.016(9) 0.046(9)
C134 0.124(12) 0.081(9) 0.049(7) 0.014(7) 0.006(7) 0.043(9)
C135 0.071(7) 0.066(7) 0.026(5) -0.007(5) 0.007(5) -0.005(6)
C136 0.088(9) 0.079(8) 0.029(5) 0.000(5) 0.003(5) -0.019(7)
C137 0.083(11) 0.129(14) 0.061(8) 0.003(9) 0.010(7) -0.035(10)
C138 0.057(8) 0.126(14) 0.073(9) -0.019(9) 0.015(7) -0.010(9)
C139 0.066(8) 0.095(10) 0.060(7) -0.017(7) 0.005(6) 0.027(8)
C140 0.065(7) 0.075(8) 0.043(6) -0.005(5) 0.005(5) 0.015(6)
C141 0.052(6) 0.048(6) 0.032(5) -0.008(4) 0.004(4) 0.000(4)
C142 0.046(6) 0.053(6) 0.044(5) -0.002(5) 0.008(4) 0.010(5)
C143 0.064(7) 0.053(6) 0.054(6) -0.014(5) 0.008(5) -0.002(5)
C144 0.066(7) 0.052(7) 0.066(7) 0.010(6) 0.009(6) -0.007(5)
C145 0.077(8) 0.073(8) 0.042(6) 0.005(6) 0.013(5) -0.003(6)
C146 0.087(8) 0.054(6) 0.037(5) 0.005(5) 0.007(5) 0.005(6)

loop_
_atom_type_symbol
_atom_type_description
_atom_type_scat_dispersion_real
_atom_type_scat_dispersion_imag
_atom_type_scat_source
C C 0.0033 0.0016 'International Tables Vol C Tables 4.2.6.8 and 6.1.1.4'
H H 0.0000 0.0000 'International Tables Vol C Tables 4.2.6.8 and 6.1.1.4'
Cu Cu 0.3201 1.2651 'International Tables Vol C Tables 4.2.6.8 and 6.1.1.4'
Ag Ag -0.8971 1.1015 'International Tables Vol C Tables 4.2.6.8 and 6.1.1.4'
P P 0.1023 0.0942 'International Tables Vol C Tables 4.2.6.8 and 6.1.1.4'
O O 0.0106 0.0060 'International Tables Vol C Tables 4.2.6.8 and 6.1.1.4'
Cl Cl 0.1484 0.1585 'International Tables Vol C Tables 4.2.6.8 and 6.1.1.4'

loop_
_geom_angle_atom_site_label_1
_geom_angle_atom_site_label_2
_geom_angle_atom_site_label_3
_geom_angle
C17 Cu1 C1 122.5(4)
C17 Cu1 C9 122.2(4)
C1 Cu1 C9 115.1(4)
C17 Cu1 Ag3 60.3(3)
C1 Cu1 Ag3 173.1(3)
C9 Cu1 Ag3 62.9(2)
C17 Cu1 Ag2 61.1(3)
C1 Cu1 Ag2 63.3(3)
C9 Cu1 Ag2 170.0(3)
Ag3 Cu1 Ag2 117.31(5)
C17 Cu1 Ag7 73.0(3)
C1 Cu1 Ag7 102.6(2)
C9 Cu1 Ag7 99.5(2)
Ag3 Cu1 Ag7 71.80(4)
Ag2 Cu1 Ag7 71.88(3)
C17 Cu1 Ag1 151.9(3)
C1 Cu1 Ag1 59.6(3)
C9 Cu1 Ag1 61.7(2)
Ag3 Cu1 Ag1 121.37(4)
Ag2 Cu1 Ag1 120.59(5)
Ag7 Cu1 Ag1 135.09(5)
C25 Ag1 P1 125.4(3)
C25 Ag1 C1 103.5(4)
P1 Ag1 C1 117.7(2)
C25 Ag1 C9 109.9(3)
P1 Ag1 C9 112.8(2)
C1 Ag1 C9 77.1(3)
C25 Ag1 Ag5 45.4(3)
P1 Ag1 Ag5 169.00(7)
C1 Ag1 Ag5 72.91(19)
C9 Ag1 Ag5 70.97(18)
C25 Ag1 Cu1 123.4(3)
P1 Ag1 Cu1 111.18(7)
C1 Ag1 Cu1 39.8(2)
C9 Ag1 Cu1 40.4(2)
Ag5 Ag1 Cu1 78.59(3)
P2 Ag2 C17 112.8(2)
P2 Ag2 C33 138.1(2)
C17 Ag2 C33 97.4(3)
P2 Ag2 C1 115.2(2)
C17 Ag2 C1 86.2(3)
C33 Ag2 C1 94.3(3)
P2 Ag2 C34 112.1(3)
C17 Ag2 C34 120.4(3)
C33 Ag2 C34 26.6(3)
C1 Ag2 C34 107.6(3)
P2 Ag2 Cu1 131.01(7)
C17 Ag2 Cu1 43.6(2)
C33 Ag2 Cu1 90.9(2)
C1 Ag2 Cu1 43.5(2)
C34 Ag2 Cu1 116.5(3)
P2 Ag2 Ag6 139.84(8)
C17 Ag2 Ag6 102.9(2)
C33 Ag2 Ag6 47.9(2)
C1 Ag2 Ag6 48.1(2)
C34 Ag2 Ag6 60.1(3)
Cu1 Ag2 Ag6 67.09(3)
P2 Ag2 Ag7 162.05(8)
C17 Ag2 Ag7 61.1(2)
C33 Ag2 Ag7 37.8(2)
C1 Ag2 Ag7 82.02(19)
C34 Ag2 Ag7 64.0(2)
Cu1 Ag2 Ag7 57.95(3)
Ag6 Ag2 Ag7 55.37(2)
C17 Ag3 P3 116.4(2)
C17 Ag3 C9 89.2(3)
P3 Ag3 C9 127.9(2)
C17 Ag3 C41 98.8(3)
P3 Ag3 C41 125.3(2)
C9 Ag3 C41 90.6(3)
C17 Ag3 Cu1 44.5(2)
P3 Ag3 Cu1 143.60(7)
C9 Ag3 Cu1 45.3(2)
C41 Ag3 Cu1 90.9(2)
C17 Ag3 Ag7 61.9(2)
P3 Ag3 Ag7 150.12(7)
C9 Ag3 Ag7 81.6(2)
C41 Ag3 Ag7 38.0(2)
Cu1 Ag3 Ag7 58.63(3)
C17 Ag3 Ag4 106.5(2)
P3 Ag3 Ag4 137.01(7)
C9 Ag3 Ag4 46.41(19)
C41 Ag3 Ag4 46.2(2)
Cu1 Ag3 Ag4 69.77(3)
Ag7 Ag3 Ag4 57.35(2)
C41 Ag4 C49 106.6(3)
C41 Ag4 C9 93.1(3)
C49 Ag4 C9 104.0(4)
C41 Ag4 P4 119.0(2)
C49 Ag4 P4 100.6(3)
C9 Ag4 P4 131.3(2)
C41 Ag4 C10 113.4(3)
C49 Ag4 C10 112.4(4)
C9 Ag4 C10 27.2(3)
P4 Ag4 C10 104.1(2)
C41 Ag4 Ag5 132.9(2)
C49 Ag4 Ag5 42.3(3)
C9 Ag4 Ag5 70.8(2)
P4 Ag4 Ag5 103.54(7)
C10 Ag4 Ag5 71.0(2)
C41 Ag4 Ag7 39.6(2)
C49 Ag4 Ag7 71.5(3)
C9 Ag4 Ag7 84.4(2)
P4 Ag4 Ag7 143.69(7)
C10 Ag4 Ag7 111.7(2)
Ag5 Ag4 Ag7 93.80(3)
C41 Ag4 Ag3 47.8(2)
C49 Ag4 Ag3 123.9(3)
C9 Ag4 Ag3 47.4(2)
P4 Ag4 Ag3 135.22(7)
C10 Ag4 Ag3 65.7(2)
Ag5 Ag4 Ag3 112.39(3)
Ag7 Ag4 Ag3 60.36(2)
C25 Ag5 C49 170.8(4)
C25 Ag5 Ag1 52.6(3)
C49 Ag5 Ag1 134.7(3)
C25 Ag5 Ag6 124.2(3)
C49 Ag5 Ag6 54.1(3)
Ag1 Ag5 Ag6 95.78(3)
C25 Ag5 Ag4 136.2(3)
C49 Ag5 Ag4 52.4(3)
Ag1 Ag5 Ag4 97.33(3)
Ag6 Ag5 Ag4 85.02(3)
C33 Ag6 C49 110.3(3)
C33 Ag6 C1 96.4(3)
C49 Ag6 C1 107.5(4)
C33 Ag6 P5 110.8(2)
C49 Ag6 P5 101.6(3)
C1 Ag6 P5 129.8(2)
C33 Ag6 C2 113.8(3)
C49 Ag6 C2 116.7(3)
C1 Ag6 C2 27.4(3)
P5 Ag6 C2 102.5(2)
C33 Ag6 Ag5 139.4(2)
C49 Ag6 Ag5 43.2(3)
C1 Ag6 Ag5 72.8(2)
P5 Ag6 Ag5 105.60(8)
C2 Ag6 Ag5 74.0(2)
C33 Ag6 Ag7 41.7(2)
C49 Ag6 Ag7 73.9(2)
C1 Ag6 Ag7 88.6(2)
P5 Ag6 Ag7 139.29(7)
C2 Ag6 Ag7 115.8(2)
Ag5 Ag6 Ag7 97.99(3)
C33 Ag6 Ag2 48.6(2)
C49 Ag6 Ag2 129.8(2)
C1 Ag6 Ag2 49.5(2)
P5 Ag6 Ag2 127.80(7)
C2 Ag6 Ag2 65.5(2)
Ag5 Ag6 Ag2 117.45(3)
Ag7 Ag6 Ag2 63.24(3)
C41 Ag7 C33 174.9(4)
C41 Ag7 Cu1 92.3(2)
C33 Ag7 Cu1 92.6(2)
C41 Ag7 Ag6 131.2(3)
C33 Ag7 Ag6 52.6(3)
Cu1 Ag7 Ag6 66.95(3)
C41 Ag7 Ag4 49.6(3)
C33 Ag7 Ag4 134.1(3)
Cu1 Ag7 Ag4 68.75(3)
Ag6 Ag7 Ag4 81.61(3)
C41 Ag7 Ag3 49.1(2)
C33 Ag7 Ag3 134.5(3)
Cu1 Ag7 Ag3 49.57(3)
Ag6 Ag7 Ag3 114.06(3)
Ag4 Ag7 Ag3 62.29(2)
C41 Ag7 Ag2 135.9(2)
C33 Ag7 Ag2 47.8(3)
Cu1 Ag7 Ag2 50.17(3)
Ag6 Ag7 Ag2 61.39(2)
Ag4 Ag7 Ag2 116.37(3)
Ag3 Ag7 Ag2 86.83(3)
C57 P1 C69 103.0(4)
C57 P1 C63 103.2(5)
C69 P1 C63 104.9(5)
C57 P1 Ag1 113.4(3)
C69 P1 Ag1 113.9(4)
C63 P1 Ag1 116.9(3)
C81 P2 C87 101.7(5)
C81 P2 C75 105.4(5)
C87 P2 C75 104.4(5)
C81 P2 Ag2 113.1(3)
C87 P2 Ag2 118.1(4)
C75 P2 Ag2 112.8(3)
C93 P3 C105 106.2(5)
C93 P3 C99 105.5(5)
C105 P3 C99 102.2(5)
C93 P3 Ag3 114.5(3)
C105 P3 Ag3 115.2(4)
C99 P3 Ag3 112.1(4)
C123 P4 C117 105.9(6)
C123 P4 C111 102.8(4)
C117 P4 C111 102.3(5)
C123 P4 Ag4 115.8(3)
C117 P4 Ag4 106.5(4)
C111 P4 Ag4 121.7(3)
C129 P5 C141 102.6(5)
C129 P5 C135 103.9(5)
C141 P5 C135 105.2(5)
C129 P5 Ag6 123.1(3)
C141 P5 Ag6 113.4(3)
C135 P5 Ag6 107.1(3)
C2 C1 Cu1 169.4(8)
C2 C1 Ag6 87.2(7)
Cu1 C1 Ag6 97.9(3)
C2 C1 Ag2 116.9(7)
Cu1 C1 Ag2 73.2(3)
Ag6 C1 Ag2 82.4(3)
C2 C1 Ag1 88.8(7)
Cu1 C1 Ag1 80.6(3)
Ag6 C1 Ag1 118.5(4)
Ag2 C1 Ag1 148.7(4)
C1 C2 C3 171.2(11)
C1 C2 Ag6 65.4(6)
C3 C2 Ag6 123.0(8)
C4 C3 C2 176.5(13)
C3 C4 C5 174.5(15)
C4 C5 C7 107.5(13)
C4 C5 C6 107.7(13)
C7 C5 C6 111.2(14)
C4 C5 C8 109.0(12)
C7 C5 C8 113.1(15)
C6 C5 C8 108.2(15)
C5 C6 H6A 109.5
C5 C6 H6B 109.5
H6A C6 H6B 109.5
C5 C6 H6C 109.5
H6A C6 H6C 109.5
H6B C6 H6C 109.5
C5 C7 H7A 109.5
C5 C7 H7B 109.5
H7A C7 H7B 109.5
C5 C7 H7C 109.5
H7A C7 H7C 109.5
H7B C7 H7C 109.5
C5 C8 H8A 109.5
C5 C8 H8B 109.5
H8A C8 H8B 109.5
C5 C8 H8C 109.5
H8A C8 H8C 109.5
H8B C8 H8C 109.5
C10 C9 Cu1 162.3(8)
C10 C9 Ag4 86.7(7)
Cu1 C9 Ag4 103.6(4)
C10 C9 Ag3 124.0(8)
Cu1 C9 Ag3 71.8(3)
Ag4 C9 Ag3 86.2(3)
C10 C9 Ag1 84.5(6)
Cu1 C9 Ag1 77.8(3)
Ag4 C9 Ag1 120.7(3)
Ag3 C9 Ag1 143.6(4)
C9 C10 C11 171.9(11)
C9 C10 Ag4 66.1(6)
C11 C10 Ag4 121.2(7)
C12 C11 C10 173.0(11)
C11 C12 C13 175.2(16)
C15 C13 C12 115.0(15)
C15 C13 C14 131.7(16)
C12 C13 C14 113.0(12)
C15 C13 C15' 75(2)
C12 C13 C15' 108(2)
C14 C13 C15' 85(2)
C15 C13 C16 85.5(16)
C12 C13 C16 101.8(14)
C14 C13 C16 89.9(15)
C15' C13 C16 149(2)
C13 C15 C15' 58.5(18)
C13 C15' C15 46.2(15)
C18 C17 Cu1 177.5(8)
C18 C17 Ag3 106.2(7)
Cu1 C17 Ag3 75.2(3)
C18 C17 Ag2 104.2(6)
Cu1 C17 Ag2 75.3(3)
Ag3 C17 Ag2 142.6(4)
C17 C18 C19 179.5(12)
C20 C19 C18 179.0(16)
C19 C20 C21 175.8(18)
C23 C21 C20 108.6(16)
C23 C21 C22 112(2)
C20 C21 C22 108(2)
C23 C21 C24 112(3)
C20 C21 C24 105.7(16)
C22 C21 C24 109.8(18)
C21 C22 H22A 109.5
C21 C22 H22B 109.5
H22A C22 H22B 109.5
C21 C22 H22C 109.5
H22A C22 H22C 109.5
H22B C22 H22C 109.5
C21 C23 H23A 109.5
C21 C23 H23B 109.5
H23A C23 H23B 109.5
C21 C23 H23C 109.5
H23A C23 H23C 109.5
H23B C23 H23C 109.5
C21 C24 H24A 109.5
C21 C24 H24B 109.5
H24A C24 H24B 109.5
C21 C24 H24C 109.5
H24A C24 H24C 109.5
H24B C24 H24C 109.5
C26 C25 Ag5 152.3(10)
C26 C25 Ag1 123.4(9)
Ag5 C25 Ag1 82.1(4)
C25 C26 C27 177.1(13)
C28 C27 C26 176.8(14)
C27 C28 C29 178.9(16)
C31 C29 C28 114.2(17)
C31 C29 C32 122(2)
C28 C29 C32 106.1(19)
C31 C29 C30 107(2)
C28 C29 C30 109.5(18)
C32 C29 C30 96(2)
C34 C33 Ag7 167.0(9)
C34 C33 Ag6 107.2(8)
Ag7 C33 Ag6 85.7(4)
C34 C33 Ag2 85.8(7)
Ag7 C33 Ag2 94.4(4)
Ag6 C33 Ag2 83.5(3)
C33 C34 C35 172.4(12)
C33 C34 Ag2 67.7(6)
C35 C34 Ag2 117.9(8)
C36 C35 C34 175.8(17)
C35 C36 C37 178(2)
C40 C37 C36 109.6(17)
C40 C37 C38 114(2)
C36 C37 C38 109.3(18)
C40 C37 C39 106.1(19)
C36 C37 C39 108.7(16)
C38 C37 C39 109.2(19)
C37 C38 H38A 109.5
C37 C38 H38B 109.5
H38A C38 H38B 109.5
C37 C38 H38C 109.5
H38A C38 H38C 109.5
H38B C38 H38C 109.5
C37 C39 H39A 109.5
C37 C39 H39B 109.5
H39A C39 H39B 109.5
C37 C39 H39C 109.5
H39A C39 H39C 109.5
H39B C39 H39C 109.5
C37 C40 H40A 109.5
C37 C40 H40B 109.5
H40A C40 H40B 109.5
C37 C40 H40C 109.5
H40A C40 H40C 109.5
H40B C40 H40C 109.5
C42 C41 Ag7 173.5(9)
C42 C41 Ag4 95.6(7)
Ag7 C41 Ag4 90.9(4)
C42 C41 Ag3 87.9(6)
Ag7 C41 Ag3 92.9(3)
Ag4 C41 Ag3 86.0(3)
C41 C42 C43 174.1(10)
C44 C43 C42 175.4(13)
C43 C44 C45 177.5(14)
C46 C45 C47 114(2)
C46 C45 C48 111(2)
C47 C45 C48 105(2)
C46 C45 C44 111.7(15)
C47 C45 C44 107.2(14)
C48 C45 C44 107.5(13)
C45 C46 H46A 109.5
C45 C46 H46B 109.5
H46A C46 H46B 109.5
C45 C46 H46C 109.5
H46A C46 H46C 109.5
H46B C46 H46C 109.5
C45 C47 H47A 109.5
C45 C47 H47B 109.5
H47A C47 H47B 109.5
C45 C47 H47C 109.5
H47A C47 H47C 109.5
H47B C47 H47C 109.5
C45 C48 H48A 109.5
C45 C48 H48B 109.5
H48A C48 H48B 109.5
C45 C48 H48C 109.5
H48A C48 H48C 109.5
H48B C48 H48C 109.5
C50 C49 Ag5 153.8(9)
C50 C49 Ag4 107.7(7)
Ag5 C49 Ag4 85.3(4)
C50 C49 Ag6 110.9(8)
Ag5 C49 Ag6 82.6(4)
Ag4 C49 Ag6 113.9(5)
C49 C50 C51 176.1(12)
C52 C51 C50 177.7(13)
C51 C52 C53 175.4(13)
C54 C53 C56 115.0(19)
C54 C53 C52 111.7(12)
C56 C53 C52 112.0(12)
C54 C53 C55 104.7(18)
C56 C53 C55 105.9(15)
C52 C53 C55 106.8(12)
C53 C54 H54A 109.5
C53 C54 H54B 109.5
H54A C54 H54B 109.5
C53 C54 H54C 109.5
H54A C54 H54C 109.5
H54B C54 H54C 109.5
C53 C55 H55A 109.5
C53 C55 H55B 109.5
H55A C55 H55B 109.5
C53 C55 H55C 109.5
H55A C55 H55C 109.5
H55B C55 H55C 109.5
C53 C56 H56A 109.5
C53 C56 H56B 109.5
H56A C56 H56B 109.5
C53 C56 H56C 109.5
H56A C56 H56C 109.5
H56B C56 H56C 109.5
C62 C57 C58 117.6(10)
C62 C57 P1 124.1(8)
C58 C57 P1 118.2(8)
C59 C58 C57 121.3(11)
C59 C58 H58A 119.3
C57 C58 H58A 119.3
C58 C59 C60 119.4(10)
C58 C59 H59A 120.3
C60 C59 H59A 120.3
C61 C60 C59 120.3(11)
C61 C60 H60A 119.9
C59 C60 H60A 119.9
C60 C61 C62 121.6(12)
C60 C61 H61A 119.2
C62 C61 H61A 119.2
C61 C62 C57 119.8(10)
C61 C62 H62A 120.1
C57 C62 H62A 120.1
C64 C63 C68 118.9(10)
C64 C63 P1 115.9(8)
C68 C63 P1 124.9(9)
C63 C64 C65 120.2(13)
C63 C64 H64A 119.9
C65 C64 H64A 119.9
C66 C65 C64 119.3(15)
C66 C65 H65A 120.3
C64 C65 H65A 120.3
C65 C66 C67 120.9(13)
C65 C66 H66A 119.6
C67 C66 H66A 119.6
C68 C67 C66 119.3(13)
C68 C67 H67A 120.4
C66 C67 H67A 120.4
C67 C68 C63 121.2(13)
C67 C68 H68A 119.4
C63 C68 H68A 119.4
C74 C69 C70 117.9(12)
C74 C69 P1 124.2(11)
C70 C69 P1 117.8(8)
C69 C70 C71 120.2(12)
C69 C70 H70A 119.9
C71 C70 H70A 119.9
C72 C71 C70 118.8(16)
C72 C71 H71A 120.6
C70 C71 H71A 120.6
C71 C72 C73 122.0(14)
C71 C72 H72A 119.0
C73 C72 H72A 119.0
C72 C73 C74 118.0(15)
C72 C73 H73A 121.0
C74 C73 H73A 121.0
C69 C74 C73 123.1(17)
C69 C74 H74A 118.5
C73 C74 H74A 118.5
C76 C75 C80 118.0(11)
C76 C75 P2 124.4(9)
C80 C75 P2 117.1(9)
C75 C76 C77 121.6(13)
C75 C76 H76A 119.2
C77 C76 H76A 119.2
C78 C77 C76 118.6(14)
C78 C77 H77A 120.7
C76 C77 H77A 120.7
C77 C78 C79 120.7(15)
C77 C78 H78A 119.7
C79 C78 H78A 119.7
C80 C79 C78 121.0(16)
C80 C79 H79A 119.5
C78 C79 H79A 119.5
C79 C80 C75 120.0(14)
C79 C80 H80A 120.0
C75 C80 H80A 120.0
C86 C81 C82 118.6(9)
C86 C81 P2 123.7(9)
C82 C81 P2 117.7(7)
C83 C82 C81 119.6(10)
C83 C82 H82A 120.2
C81 C82 H82A 120.2
C84 C83 C82 121.6(12)
C84 C83 H83A 119.2
C82 C83 H83A 119.2
C83 C84 C85 118.8(12)
C83 C84 H84A 120.6
C85 C84 H84A 120.6
C86 C85 C84 122.6(12)
C86 C85 H85A 118.7
C84 C85 H85A 118.7
C85 C86 C81 118.7(12)
C85 C86 H86A 120.6
C81 C86 H86A 120.6
C88 C87 C92 119.1(13)
C88 C87 P2 118.3(10)
C92 C87 P2 122.6(11)
C87 C88 C89 119.7(15)
C87 C88 H88A 120.1
C89 C88 H88A 120.1
C90 C89 C88 120.3(18)
C90 C89 H89A 119.9
C88 C89 H89A 119.9
C91 C90 C89 120.7(16)
C91 C90 H90A 119.6
C89 C90 H90A 119.6
C90 C91 C92 120.5(16)
C90 C91 H91A 119.7
C92 C91 H91A 119.7
C87 C92 C91 119.5(17)
C87 C92 H92A 120.3
C91 C92 H92A 120.3
C98 C93 C94 116.8(11)
C98 C93 P3 119.2(8)
C94 C93 P3 124.0(9)
C93 C94 C95 121.7(12)
C93 C94 H94A 119.2
C95 C94 H94A 119.2
C96 C95 C94 118.4(13)
C96 C95 H95A 120.8
C94 C95 H95A 120.8
C97 C96 C95 121.1(13)
C97 C96 H96A 119.4
C95 C96 H96A 119.4
C96 C97 C98 120.5(13)
C96 C97 H97A 119.7
C98 C97 H97A 119.7
C97 C98 C93 121.5(12)
C97 C98 H98A 119.3
C93 C98 H98A 119.3
C100 C99 C104 117.4(10)
C100 C99 P3 117.9(8)
C104 C99 P3 124.6(9)
C99 C100 C101 119.7(10)
C99 C100 H10A 120.1
C101 C100 H10A 120.1
C102 C101 C100 120.8(13)
C102 C101 H10B 119.6
C100 C101 H10B 119.6
C101 C102 C103 119.5(12)
C101 C102 H10C 120.3
C103 C102 H10C 120.3
C104 C103 C102 118.5(13)
C104 C103 H10D 120.8
C102 C103 H10D 120.8
C103 C104 C99 123.9(13)
C103 C104 H10E 118.1
C99 C104 H10E 118.1
C110 C105 C106 119.8(12)
C110 C105 P3 116.5(11)
C106 C105 P3 123.6(10)
C107 C106 C105 119.7(16)
C107 C106 H10F 120.2
C105 C106 H10F 120.2
C108 C107 C106 122(2)
C108 C107 H10G 119.2
C106 C107 H10G 119.2
C107 C108 C109 119.8(19)
C107 C108 H10H 120.1
C109 C108 H10H 120.1
C108 C109 C110 122(2)
C108 C109 H10I 119.2
C110 C109 H10I 119.2
C105 C110 C109 117.3(19)
C105 C110 H11A 121.3
C109 C110 H11A 121.3
C112 C111 C116 118.5(10)
C112 C111 P4 124.2(8)
C116 C111 P4 117.2(8)
C111 C112 C113 123.5(12)
C111 C112 H11B 118.2
C113 C112 H11B 118.2
C114 C113 C112 117.5(13)
C114 C113 H11C 121.2
C112 C113 H11C 121.2
C113 C114 C115 121.8(12)
C113 C114 H11D 119.1
C115 C114 H11D 119.1
C114 C115 C116 118.6(13)
C114 C115 H11E 120.7
C116 C115 H11E 120.7
C111 C116 C115 120.0(12)
C111 C116 H11F 120.0
C115 C116 H11F 120.0
C122 C117 C118 117.8(12)
C122 C117 P4 119.9(11)
C118 C117 P4 121.6(11)
C119 C118 C117 117.7(16)
C119 C118 H11G 107.9
C117 C118 H11G 107.9
C119 C118 H11H 107.9
C117 C118 H11H 107.9
H11G C118 H11H 107.2
C120 C119 C118 124.1(19)
C120 C119 H11I 117.9
C118 C119 H11I 117.9
C119 C120 C121 119.9(17)
C119 C120 H12A 120.0
C121 C120 H12A 120.0
C122 C121 C120 118.8(17)
C122 C121 H12B 120.6
C120 C121 H12B 120.6
C121 C122 C117 121.0(16)
C121 C122 H12C 119.5
C117 C122 H12C 119.5
C128 C123 C124 118.0(10)
C128 C123 P4 120.5(8)
C124 C123 P4 121.4(8)
C125 C124 C123 120.6(11)
C125 C124 H12D 119.7
C123 C124 H12D 119.7
C126 C125 C124 121.0(11)
C126 C125 H12E 119.5
C124 C125 H12E 119.5
C125 C126 C127 116.2(11)
C125 C126 H12F 121.9
C127 C126 H12F 121.9
C128 C127 C126 123.3(13)
C128 C127 H12G 118.4
C126 C127 H12G 118.4
C123 C128 C127 120.9(11)
C123 C128 H12H 119.6
C127 C128 H12H 119.6
C130 C129 C134 118.4(11)
C130 C129 P5 122.3(9)
C134 C129 P5 119.3(9)
C131 C130 C129 120.6(14)
C131 C130 H13A 119.7
C129 C130 H13A 119.7
C132 C131 C130 119.7(15)
C132 C131 H13B 120.1
C130 C131 H13B 120.1
C131 C132 C133 122.6(13)
C131 C132 H13C 118.7
C133 C132 H13C 118.7
C134 C133 C132 117.4(15)
C134 C133 H13D 121.3
C132 C133 H13D 121.3
C129 C134 C133 121.1(14)
C129 C134 H13E 119.5
C133 C134 H13E 119.5
C136 C135 C140 118.4(12)
C136 C135 P5 118.0(10)
C140 C135 P5 123.5(9)
C137 C136 C135 120.8(14)
C137 C136 H13F 119.6
C135 C136 H13F 119.6
C138 C137 C136 121.3(15)
C138 C137 H13G 119.4
C136 C137 H13G 119.4
C137 C138 C139 119.6(14)
C137 C138 H13H 120.2
C139 C138 H13H 120.2
C140 C139 C138 118.8(14)
C140 C139 H13I 120.6
C138 C139 H13I 120.6
C139 C140 C135 121.0(13)
C139 C140 H14A 119.5
C135 C140 H14A 119.5
C142 C141 C146 119.2(10)
C142 C141 P5 118.9(8)
C146 C141 P5 121.9(8)
C141 C142 C143 121.2(10)
C141 C142 H14B 119.4
C143 C142 H14B 119.4
C142 C143 C144 120.3(10)
C142 C143 H14C 119.9
C144 C143 H14C 119.9
C145 C144 C143 118.9(11)
C145 C144 H14D 120.5
C143 C144 H14D 120.5
C144 C145 C146 121.0(11)
C144 C145 H14E 119.5
C146 C145 H14E 119.5
C145 C146 C141 119.3(10)
C145 C146 H14F 120.4
C141 C146 H14F 120.4
Cl1' Cl1 O4 162.9(17)
Cl1' Cl1 O3 81.6(13)
O4 Cl1 O3 85.8(16)
Cl1' Cl1 O2 68.5(11)
O4 Cl1 O2 108.8(15)
O3 Cl1 O2 119.9(12)
Cl1' Cl1 O1 79.0(10)
O4 Cl1 O1 116.7(14)
O3 Cl1 O1 112.9(11)
O2 Cl1 O1 110.8(9)
Cl1' Cl1 O4' 11.2(13)
O4 Cl1 O4' 152.2(17)
O3 Cl1 O4' 71.2(14)
O2 Cl1 O4' 71.8(12)
O1 Cl1 O4' 87.3(12)
Cl1 Cl1' O4' 163.3(19)
Cl1 Cl1' O2 85.2(12)
O4' Cl1' O2 98.8(17)
Cl1 Cl1' O3 72.2(12)
O4' Cl1' O3 92.2(18)
O2 Cl1' O3 122.9(12)
Cl1 Cl1' O1 75.9(10)
O4' Cl1' O1 116.0(16)
O2 Cl1' O1 115.4(10)
O3 Cl1' O1 108.8(11)
Cl1 Cl1' O4 11.3(12)
O4' Cl1' O4 152.4(18)
O2 Cl1' O4 84.1(11)
O3 Cl1' O4 64.1(12)
O1 Cl1' O4 86.4(10)
Cl1 O1 Cl1' 25.1(4)
Cl1' O2 Cl1 26.3(4)
Cl1 O3 Cl1' 26.2(5)
Cl1 O3 O4 44.2(11)
Cl1' O3 O4 70.0(14)
Cl1 O4 O3 50.0(13)
Cl1 O4 Cl1' 5.7(6)
O3 O4 Cl1' 45.9(10)
Cl1' O4' Cl1 5.4(6)

loop_
_geom_bond_atom_site_label_1
_geom_bond_atom_site_label_2
_geom_bond_distance
Cu1 C17 1.920(10)
Cu1 C1 1.937(10)
Cu1 C9 1.983(10)
Cu1 Ag3 2.6498(14)
Cu1 Ag2 2.6928(13)
Cu1 Ag7 2.9720(14)
Cu1 Ag1 2.9889(14)
Ag1 C25 2.306(10)
Ag1 P1 2.426(2)
Ag1 C1 2.613(9)
Ag1 C9 2.693(8)
Ag1 Ag5 2.8761(11)
Ag2 P2 2.413(3)
Ag2 C17 2.436(9)
Ag2 C33 2.475(9)
Ag2 C1 2.514(9)
Ag2 C34 2.668(10)
Ag2 Ag6 3.2766(11)
Ag2 Ag7 3.3327(11)
Ag3 C17 2.382(8)
Ag3 P3 2.401(3)
Ag3 C9 2.485(9)
Ag3 C41 2.502(8)
Ag3 Ag7 3.3067(11)
Ag3 Ag4 3.3683(11)
Ag4 C41 2.439(10)
Ag4 C49 2.442(10)
Ag4 C9 2.445(8)
Ag4 P4 2.478(3)
Ag4 C10 2.671(11)
Ag4 Ag5 3.0698(11)
Ag4 Ag7 3.2036(12)
Ag5 C25 2.066(11)
Ag5 C49 2.071(12)
Ag5 Ag6 2.9998(12)
Ag6 C33 2.446(10)
Ag6 C49 2.451(11)
Ag6 C1 2.460(8)
Ag6 P5 2.473(3)
Ag6 C2 2.702(11)
Ag6 Ag7 3.0711(11)
Ag7 C41 2.040(9)
Ag7 C33 2.050(10)
P1 C57 1.817(10)
P1 C69 1.827(11)
P1 C63 1.828(10)
P2 C81 1.810(9)
P2 C87 1.814(12)
P2 C75 1.824(11)
P3 C93 1.804(11)
P3 C105 1.805(11)
P3 C99 1.825(10)
P4 C123 1.800(10)
P4 C117 1.801(12)
P4 C111 1.821(10)
P5 C129 1.806(10)
P5 C141 1.820(10)
P5 C135 1.825(12)
C1 C2 1.246(14)
C2 C3 1.367(15)
C3 C4 1.193(16)
C4 C5 1.465(18)
C5 C7 1.51(2)
C5 C6 1.54(2)
C5 C8 1.55(2)
C6 H6A 0.9800
C6 H6B 0.9800
C6 H6C 0.9800
C7 H7A 0.9800
C7 H7B 0.9800
C7 H7C 0.9800
C8 H8A 0.9800
C8 H8B 0.9800
C8 H8C 0.9800
C9 C10 1.225(14)
C10 C11 1.367(14)
C11 C12 1.208(15)
C12 C13 1.435(15)
C13 C15 1.41(3)
C13 C14 1.45(2)
C13 C15' 1.66(5)
C13 C16 1.85(3)
C15 C15' 1.89(5)
C17 C18 1.259(14)
C18 C19 1.369(17)
C19 C20 1.200(19)
C20 C21 1.49(2)
C21 C23 1.47(3)
C21 C22 1.50(3)
C21 C24 1.56(3)
C22 H22A 0.9800
C22 H22B 0.9800
C22 H22C 0.9800
C23 H23A 0.9800
C23 H23B 0.9800
C23 H23C 0.9800
C24 H24A 0.9800
C24 H24B 0.9800
C24 H24C 0.9800
C25 C26 1.199(15)
C26 C27 1.431(17)
C27 C28 1.159(16)
C28 C29 1.479(18)
C29 C31 1.40(3)
C29 C32 1.50(4)
C29 C30 1.57(4)
C33 C34 1.196(14)
C34 C35 1.390(16)
C35 C36 1.165(17)
C36 C37 1.48(2)
C37 C40 1.46(3)
C37 C38 1.51(3)
C37 C39 1.54(3)
C38 H38A 0.9800
C38 H38B 0.9800
C38 H38C 0.9800
C39 H39A 0.9800
C39 H39B 0.9800
C39 H39C 0.9800
C40 H40A 0.9800
C40 H40B 0.9800
C40 H40C 0.9800
C41 C42 1.183(13)
C42 C43 1.394(14)
C43 C44 1.192(15)
C44 C45 1.488(16)
C45 C46 1.42(3)
C45 C47 1.44(3)
C45 C48 1.49(3)
C46 H46A 0.9800
C46 H46B 0.9800
C46 H46C 0.9800
C47 H47A 0.9800
C47 H47B 0.9800
C47 H47C 0.9800
C48 H48A 0.9800
C48 H48B 0.9800
C48 H48C 0.9800
C49 C50 1.223(15)
C50 C51 1.352(14)
C51 C52 1.196(14)
C52 C53 1.467(16)
C53 C54 1.42(2)
C53 C56 1.47(2)
C53 C55 1.58(2)
C54 H54A 0.9800
C54 H54B 0.9800
C54 H54C 0.9800
C55 H55A 0.9800
C55 H55B 0.9800
C55 H55C 0.9800
C56 H56A 0.9800
C56 H56B 0.9800
C56 H56C 0.9800
C57 C62 1.393(15)
C57 C58 1.401(14)
C58 C59 1.370(16)
C58 H58A 0.9500
C59 C60 1.380(17)
C59 H59A 0.9500
C60 C61 1.341(17)
C60 H60A 0.9500
C61 C62 1.378(15)
C61 H61A 0.9500
C62 H62A 0.9500
C63 C64 1.364(17)
C63 C68 1.382(15)
C64 C65 1.395(18)
C64 H64A 0.9500
C65 C66 1.35(2)
C65 H65A 0.9500
C66 C67 1.38(2)
C66 H66A 0.9500
C67 C68 1.350(17)
C67 H67A 0.9500
C68 H68A 0.9500
C69 C74 1.348(16)
C69 C70 1.377(15)
C70 C71 1.404(18)
C70 H70A 0.9500
C71 C72 1.34(2)
C71 H71A 0.9500
C72 C73 1.36(3)
C72 H72A 0.9500
C73 C74 1.37(2)
C73 H73A 0.9500
C74 H74A 0.9500
C75 C76 1.362(16)
C75 C80 1.400(15)
C76 C77 1.383(19)
C76 H76A 0.9500
C77 C78 1.35(2)
C77 H77A 0.9500
C78 C79 1.36(2)
C78 H78A 0.9500
C79 C80 1.34(2)
C79 H79A 0.9500
C80 H80A 0.9500
C81 C86 1.412(15)
C81 C82 1.418(15)
C82 C83 1.376(15)
C82 H82A 0.9500
C83 C84 1.354(17)
C83 H83A 0.9500
C84 C85 1.389(18)
C84 H84A 0.9500
C85 C86 1.359(17)
C85 H85A 0.9500
C86 H86A 0.9500
C87 C88 1.369(18)
C87 C92 1.394(17)
C88 C89 1.39(2)
C88 H88A 0.9500
C89 C90 1.37(2)
C89 H89A 0.9500
C90 C91 1.33(3)
C90 H90A 0.9500
C91 C92 1.39(2)
C91 H91A 0.9500
C92 H92A 0.9500
C93 C98 1.387(15)
C93 C94 1.391(15)
C94 C95 1.393(18)
C94 H94A 0.9500
C95 C96 1.37(2)
C95 H95A 0.9500
C96 C97 1.35(2)
C96 H96A 0.9500
C97 C98 1.365(17)
C97 H97A 0.9500
C98 H98A 0.9500
C99 C100 1.366(15)
C99 C104 1.372(16)
C100 C101 1.387(16)
C100 H10A 0.9500
C101 C102 1.359(19)
C101 H10B 0.9500
C102 C103 1.38(2)
C102 H10C 0.9500
C103 C104 1.339(18)
C103 H10D 0.9500
C104 H10E 0.9500
C105 C110 1.39(2)
C105 C106 1.389(18)
C106 C107 1.38(2)
C106 H10F 0.9500
C107 C108 1.30(3)
C107 H10G 0.9500
C108 C109 1.38(4)
C108 H10H 0.9500
C109 C110 1.39(3)
C109 H10I 0.9500
C110 H11A 0.9500
C111 C112 1.355(14)
C111 C116 1.383(15)
C112 C113 1.378(15)
C112 H11B 0.9500
C113 C114 1.36(2)
C113 H11C 0.9500
C114 C115 1.38(2)
C114 H11D 0.9500
C115 C116 1.405(17)
C115 H11E 0.9500
C116 H11F 0.9500
C117 C122 1.369(19)
C117 C118 1.438(18)
C118 C119 1.363(19)
C118 H11G 0.9900
C118 H11H 0.9900
C119 C120 1.25(3)
C119 H11I 0.9500
C120 C121 1.44(3)
C120 H12A 0.9500
C121 C122 1.35(2)
C121 H12B 0.9500
C122 H12C 0.9500
C123 C128 1.354(15)
C123 C124 1.407(14)
C124 C125 1.392(15)
C124 H12D 0.9500
C125 C126 1.386(17)
C125 H12E 0.9500
C126 C127 1.388(18)
C126 H12F 0.9500
C127 C128 1.366(18)
C127 H12G 0.9500
C128 H12H 0.9500
C129 C130 1.390(17)
C129 C134 1.391(19)
C130 C131 1.388(16)
C130 H13A 0.9500
C131 C132 1.33(2)
C131 H13B 0.9500
C132 C133 1.40(2)
C132 H13C 0.9500
C133 C134 1.393(18)
C133 H13D 0.9500
C134 H13E 0.9500
C135 C136 1.365(16)
C135 C140 1.387(16)
C136 C137 1.356(19)
C136 H13F 0.9500
C137 C138 1.35(2)
C137 H13G 0.9500
C138 C139 1.39(2)
C138 H13H 0.9500
C139 C140 1.373(17)
C139 H13I 0.9500
C140 H14A 0.9500
C141 C142 1.362(13)
C141 C146 1.391(14)
C142 C143 1.364(15)
C142 H14B 0.9500
C143 C144 1.390(16)
C143 H14C 0.9500
C144 C145 1.359(17)
C144 H14D 0.9500
C145 C146 1.390(16)
C145 H14E 0.9500
C146 H14F 0.9500
Cl1 Cl1' 0.621(7)
Cl1 O4 1.22(3)
Cl1 O3 1.34(2)
Cl1 O2 1.397(16)
Cl1 O1 1.419(13)
Cl1 O4' 1.88(3)
Cl1' O4' 1.27(3)
Cl1' O2 1.305(16)
Cl1' O3 1.39(2)
Cl1' O1 1.436(14)
Cl1' O4 1.82(3)
O3 O4 1.74(3)

loop_
_geom_torsion_atom_site_label_1
_geom_torsion_atom_site_label_2
_geom_torsion_atom_site_label_3
_geom_torsion_atom_site_label_4
_geom_torsion
C17 Cu1 Ag1 C25 -172.3(6)
C1 Cu1 Ag1 C25 -69.3(4)
C9 Cu1 Ag1 C25 81.6(4)
Ag3 Cu1 Ag1 C25 102.8(3)
Ag2 Cu1 Ag1 C25 -87.2(3)
Ag7 Cu1 Ag1 C25 7.4(3)
C17 Cu1 Ag1 P1 5.3(6)
C1 Cu1 Ag1 P1 108.4(3)
C9 Cu1 Ag1 P1 -100.7(3)
Ag3 Cu1 Ag1 P1 -79.57(9)
Ag2 Cu1 Ag1 P1 90.41(9)
Ag7 Cu1 Ag1 P1 -174.92(8)
C17 Cu1 Ag1 C1 -103.0(6)
C9 Cu1 Ag1 C1 150.9(4)
Ag3 Cu1 Ag1 C1 172.1(3)
Ag2 Cu1 Ag1 C1 -17.9(3)
Ag7 Cu1 Ag1 C1 76.7(3)
C17 Cu1 Ag1 C9 106.1(6)
C1 Cu1 Ag1 C9 -150.9(4)
Ag3 Cu1 Ag1 C9 21.2(3)
Ag2 Cu1 Ag1 C9 -168.8(3)
Ag7 Cu1 Ag1 C9 -74.2(3)
C17 Cu1 Ag1 Ag5 -179.9(6)
C1 Cu1 Ag1 Ag5 -76.9(3)
C9 Cu1 Ag1 Ag5 74.0(3)
Ag3 Cu1 Ag1 Ag5 95.15(5)
Ag2 Cu1 Ag1 Ag5 -94.87(5)
Ag7 Cu1 Ag1 Ag5 -0.20(6)
C17 Cu1 Ag2 P2 80.4(3)
C1 Cu1 Ag2 P2 -84.5(3)
C9 Cu1 Ag2 P2 -167.9(15)
Ag3 Cu1 Ag2 P2 103.15(12)
Ag7 Cu1 Ag2 P2 160.55(11)
Ag1 Cu1 Ag2 P2 -67.22(12)
C1 Cu1 Ag2 C17 -164.9(4)
C9 Cu1 Ag2 C17 111.7(15)
Ag3 Cu1 Ag2 C17 22.8(3)
Ag7 Cu1 Ag2 C17 80.2(3)
Ag1 Cu1 Ag2 C17 -147.6(3)
C17 Cu1 Ag2 C33 -99.9(4)
C1 Cu1 Ag2 C33 95.3(4)
C9 Cu1 Ag2 C33 11.8(15)
Ag3 Cu1 Ag2 C33 -77.1(2)
Ag7 Cu1 Ag2 C33 -19.7(2)
Ag1 Cu1 Ag2 C33 112.6(2)
C17 Cu1 Ag2 C1 164.9(4)
C9 Cu1 Ag2 C1 -83.4(15)
Ag3 Cu1 Ag2 C1 -172.3(3)
Ag7 Cu1 Ag2 C1 -114.9(3)
Ag1 Cu1 Ag2 C1 17.3(3)
C17 Cu1 Ag2 C34 -107.2(4)
C1 Cu1 Ag2 C34 88.0(4)
C9 Cu1 Ag2 C34 4.5(15)
Ag3 Cu1 Ag2 C34 -84.4(3)
Ag7 Cu1 Ag2 C34 -27.0(3)
Ag1 Cu1 Ag2 C34 105.3(3)
C17 Cu1 Ag2 Ag6 -142.6(3)
C1 Cu1 Ag2 Ag6 52.5(3)
C9 Cu1 Ag2 Ag6 -30.9(15)
Ag3 Cu1 Ag2 Ag6 -119.79(5)
Ag7 Cu1 Ag2 Ag6 -62.40(3)
Ag1 Cu1 Ag2 Ag6 69.83(5)
C17 Cu1 Ag2 Ag7 -80.2(3)
C1 Cu1 Ag2 Ag7 114.9(3)
C9 Cu1 Ag2 Ag7 31.5(15)
Ag3 Cu1 Ag2 Ag7 -57.39(4)
Ag1 Cu1 Ag2 Ag7 132.24(6)
C1 Cu1 Ag3 C17 -117(2)
C9 Cu1 Ag3 C17 168.3(4)
Ag2 Cu1 Ag3 C17 -23.0(3)
Ag7 Cu1 Ag3 C17 -80.4(3)
Ag1 Cu1 Ag3 C17 147.3(3)
C17 Cu1 Ag3 P3 -71.8(3)
C1 Cu1 Ag3 P3 172(2)
C9 Cu1 Ag3 P3 96.5(3)
Ag2 Cu1 Ag3 P3 -94.74(13)
Ag7 Cu1 Ag3 P3 -152.18(13)
Ag1 Cu1 Ag3 P3 75.55(14)
C17 Cu1 Ag3 C9 -168.3(4)
C1 Cu1 Ag3 C9 75(2)
Ag2 Cu1 Ag3 C9 168.8(3)
Ag7 Cu1 Ag3 C9 111.3(3)
Ag1 Cu1 Ag3 C9 -20.9(3)
C17 Cu1 Ag3 C41 101.7(4)
C1 Cu1 Ag3 C41 -15(2)
C9 Cu1 Ag3 C41 -90.0(4)
Ag2 Cu1 Ag3 C41 78.8(2)
Ag7 Cu1 Ag3 C41 21.3(2)
Ag1 Cu1 Ag3 C41 -111.0(2)
C17 Cu1 Ag3 Ag7 80.4(3)
C1 Cu1 Ag3 Ag7 -36(2)
C9 Cu1 Ag3 Ag7 -111.3(3)
Ag2 Cu1 Ag3 Ag7 57.44(4)
Ag1 Cu1 Ag3 Ag7 -132.27(6)
C17 Cu1 Ag3 Ag4 143.8(3)
C1 Cu1 Ag3 Ag4 27(2)
C9 Cu1 Ag3 Ag4 -48.0(3)
Ag2 Cu1 Ag3 Ag4 120.78(5)
Ag7 Cu1 Ag3 Ag4 63.34(3)
Ag1 Cu1 Ag3 Ag4 -68.93(5)
C17 Ag3 Ag4 C41 -86.4(4)
P3 Ag3 Ag4 C41 98.3(3)
C9 Ag3 Ag4 C41 -158.8(4)
Cu1 Ag3 Ag4 C41 -112.0(3)
Ag7 Ag3 Ag4 C41 -47.0(3)
C17 Ag3 Ag4 C49 -4.7(4)
P3 Ag3 Ag4 C49 -179.9(3)
C9 Ag3 Ag4 C49 -77.1(5)
C41 Ag3 Ag4 C49 81.7(4)
Cu1 Ag3 Ag4 C49 -30.3(3)
Ag7 Ag3 Ag4 C49 34.7(3)
C17 Ag3 Ag4 C9 72.4(4)
P3 Ag3 Ag4 C9 -102.8(3)
C41 Ag3 Ag4 C9 158.8(4)
Cu1 Ag3 Ag4 C9 46.8(3)
Ag7 Ag3 Ag4 C9 111.8(3)
C17 Ag3 Ag4 P4 -177.4(2)
P3 Ag3 Ag4 P4 7.41(15)
C9 Ag3 Ag4 P4 110.2(3)
C41 Ag3 Ag4 P4 -90.9(3)
Cu1 Ag3 Ag4 P4 157.04(10)
Ag7 Ag3 Ag4 P4 -137.97(10)
C17 Ag3 Ag4 C10 96.9(3)
P3 Ag3 Ag4 C10 -78.3(3)
C9 Ag3 Ag4 C10 24.5(4)
C41 Ag3 Ag4 C10 -176.7(4)
Cu1 Ag3 Ag4 C10 71.3(2)
Ag7 Ag3 Ag4 C10 136.3(2)
C17 Ag3 Ag4 Ag5 41.9(2)
P3 Ag3 Ag4 Ag5 -133.35(10)
C9 Ag3 Ag4 Ag5 -30.5(3)
C41 Ag3 Ag4 Ag5 128.3(3)
Cu1 Ag3 Ag4 Ag5 16.27(4)
Ag7 Ag3 Ag4 Ag5 81.26(3)
C17 Ag3 Ag4 Ag7 -39.4(2)
P3 Ag3 Ag4 Ag7 145.38(11)
C9 Ag3 Ag4 Ag7 -111.8(3)
C41 Ag3 Ag4 Ag7 47.0(3)
Cu1 Ag3 Ag4 Ag7 -64.99(3)
P1 Ag1 Ag5 C25 -35.7(5)
C1 Ag1 Ag5 C25 130.4(4)
C9 Ag1 Ag5 C25 -147.7(4)
Cu1 Ag1 Ag5 C25 171.0(4)
C25 Ag1 Ag5 C49 -172.6(5)
P1 Ag1 Ag5 C49 151.7(5)
C1 Ag1 Ag5 C49 -42.3(4)
C9 Ag1 Ag5 C49 39.7(4)
Cu1 Ag1 Ag5 C49 -1.6(4)
C25 Ag1 Ag5 Ag6 -129.4(4)
P1 Ag1 Ag5 Ag6 -165.1(4)
C1 Ag1 Ag5 Ag6 1.0(2)
C9 Ag1 Ag5 Ag6 82.9(2)
Cu1 Ag1 Ag5 Ag6 41.66(3)
C25 Ag1 Ag5 Ag4 144.9(4)
P1 Ag1 Ag5 Ag4 109.2(4)
C1 Ag1 Ag5 Ag4 -84.7(2)
C9 Ag1 Ag5 Ag4 -2.8(2)
Cu1 Ag1 Ag5 Ag4 -44.05(3)
C41 Ag4 Ag5 C25 120.2(5)
C49 Ag4 Ag5 C25 -176.0(6)
C9 Ag4 Ag5 C25 44.4(5)
P4 Ag4 Ag5 C25 -85.0(4)
C10 Ag4 Ag5 C25 15.5(5)
Ag7 Ag4 Ag5 C25 127.1(4)
Ag3 Ag4 Ag5 C25 67.7(4)
C41 Ag4 Ag5 C49 -63.9(5)
C9 Ag4 Ag5 C49 -139.7(5)
P4 Ag4 Ag5 C49 90.9(4)
C10 Ag4 Ag5 C49 -168.5(5)
Ag7 Ag4 Ag5 C49 -56.9(4)
Ag3 Ag4 Ag5 C49 -116.4(4)
C41 Ag4 Ag5 Ag1 78.9(3)
C49 Ag4 Ag5 Ag1 142.8(4)
C9 Ag4 Ag5 Ag1 3.1(2)
P4 Ag4 Ag5 Ag1 -126.31(7)
C10 Ag4 Ag5 Ag1 -25.8(2)
Ag7 Ag4 Ag5 Ag1 85.84(3)
Ag3 Ag4 Ag5 Ag1 26.41(4)
C41 Ag4 Ag5 Ag6 -16.3(3)
C49 Ag4 Ag5 Ag6 47.6(4)
C9 Ag4 Ag5 Ag6 -92.1(2)
P4 Ag4 Ag5 Ag6 138.48(7)
C10 Ag4 Ag5 Ag6 -121.0(2)
Ag7 Ag4 Ag5 Ag6 -9.37(3)
Ag3 Ag4 Ag5 Ag6 -68.79(3)
C25 Ag5 Ag6 C33 -128.5(5)
C49 Ag5 Ag6 C33 62.6(5)
Ag1 Ag5 Ag6 C33 -80.5(3)
Ag4 Ag5 Ag6 C33 16.4(3)
C25 Ag5 Ag6 C49 169.0(5)
Ag1 Ag5 Ag6 C49 -143.1(4)
Ag4 Ag5 Ag6 C49 -46.2(4)
C25 Ag5 Ag6 C1 -49.0(4)
C49 Ag5 Ag6 C1 142.0(4)
Ag1 Ag5 Ag6 C1 -1.0(2)
Ag4 Ag5 Ag6 C1 95.8(2)
C25 Ag5 Ag6 P5 78.5(4)
C49 Ag5 Ag6 P5 -90.4(4)
Ag1 Ag5 Ag6 P5 126.46(7)
Ag4 Ag5 Ag6 P5 -136.65(7)
C25 Ag5 Ag6 C2 -20.4(4)
C49 Ag5 Ag6 C2 170.7(4)
Ag1 Ag5 Ag6 C2 27.6(2)
Ag4 Ag5 Ag6 C2 124.5(2)
C25 Ag5 Ag6 Ag7 -135.0(4)
C49 Ag5 Ag6 Ag7 56.1(4)
Ag1 Ag5 Ag6 Ag7 -87.03(3)
Ag4 Ag5 Ag6 Ag7 9.85(3)
C25 Ag5 Ag6 Ag2 -71.0(4)
C49 Ag5 Ag6 Ag2 120.0(4)
Ag1 Ag5 Ag6 Ag2 -23.09(4)
Ag4 Ag5 Ag6 Ag2 73.79(4)
P2 Ag2 Ag6 C33 -119.0(3)
C17 Ag2 Ag6 C33 88.4(4)
C1 Ag2 Ag6 C33 161.1(4)
C34 Ag2 Ag6 C33 -29.4(4)
Cu1 Ag2 Ag6 C33 113.9(3)
Ag7 Ag2 Ag6 C33 48.0(3)
P2 Ag2 Ag6 C49 158.5(4)
C17 Ag2 Ag6 C49 5.9(4)
C33 Ag2 Ag6 C49 -82.5(5)
C1 Ag2 Ag6 C49 78.6(5)
C34 Ag2 Ag6 C49 -111.9(4)
Cu1 Ag2 Ag6 C49 31.4(4)
Ag7 Ag2 Ag6 C49 -34.5(4)
P2 Ag2 Ag6 C1 79.9(3)
C17 Ag2 Ag6 C1 -72.7(3)
C33 Ag2 Ag6 C1 -161.1(4)
C34 Ag2 Ag6 C1 169.5(4)
Cu1 Ag2 Ag6 C1 -47.3(3)
Ag7 Ag2 Ag6 C1 -113.2(3)
P2 Ag2 Ag6 P5 -33.86(15)
C17 Ag2 Ag6 P5 173.5(2)
C33 Ag2 Ag6 P5 85.1(3)
C1 Ag2 Ag6 P5 -113.7(3)
C34 Ag2 Ag6 P5 55.7(3)
Cu1 Ag2 Ag6 P5 -161.00(9)
Ag7 Ag2 Ag6 P5 133.10(9)
P2 Ag2 Ag6 C2 53.2(3)
C17 Ag2 Ag6 C2 -99.4(3)
C33 Ag2 Ag6 C2 172.2(4)
C1 Ag2 Ag6 C2 -26.6(4)
C34 Ag2 Ag6 C2 142.8(4)
Cu1 Ag2 Ag6 C2 -73.9(2)
Ag7 Ag2 Ag6 C2 -139.8(2)
P2 Ag2 Ag6 Ag5 108.00(11)
C17 Ag2 Ag6 Ag5 -44.6(2)
C33 Ag2 Ag6 Ag5 -133.0(3)
C1 Ag2 Ag6 Ag5 28.1(3)
C34 Ag2 Ag6 Ag5 -162.4(3)
Cu1 Ag2 Ag6 Ag5 -19.14(4)
Ag7 Ag2 Ag6 Ag5 -85.04(4)
P2 Ag2 Ag6 Ag7 -166.96(11)
C17 Ag2 Ag6 Ag7 40.4(2)
C33 Ag2 Ag6 Ag7 -48.0(3)
C1 Ag2 Ag6 Ag7 113.2(3)
C34 Ag2 Ag6 Ag7 -77.4(3)
Cu1 Ag2 Ag6 Ag7 65.90(3)
C17 Cu1 Ag7 C41 -90.1(4)
C1 Cu1 Ag7 C41 149.4(4)
C9 Cu1 Ag7 C41 30.8(4)
Ag3 Cu1 Ag7 C41 -26.5(3)
Ag2 Cu1 Ag7 C41 -154.5(3)
Ag1 Cu1 Ag7 C41 90.0(3)
C17 Cu1 Ag7 C33 88.4(4)
C1 Cu1 Ag7 C33 -32.1(4)
C9 Cu1 Ag7 C33 -150.7(4)
Ag3 Cu1 Ag7 C33 152.0(3)
Ag2 Cu1 Ag7 C33 24.0(3)
Ag1 Cu1 Ag7 C33 -91.5(3)
C17 Cu1 Ag7 Ag6 135.6(3)
C1 Cu1 Ag7 Ag6 15.0(3)
C9 Cu1 Ag7 Ag6 -103.6(3)
Ag3 Cu1 Ag7 Ag6 -160.82(4)
Ag2 Cu1 Ag7 Ag6 71.17(3)
Ag1 Cu1 Ag7 Ag6 -44.32(6)
C17 Cu1 Ag7 Ag4 -134.7(3)
C1 Cu1 Ag7 Ag4 104.8(3)
C9 Cu1 Ag7 Ag4 -13.8(3)
Ag3 Cu1 Ag7 Ag4 -71.09(3)
Ag2 Cu1 Ag7 Ag4 160.90(4)
Ag1 Cu1 Ag7 Ag4 45.42(6)
C17 Cu1 Ag7 Ag3 -63.6(3)
C1 Cu1 Ag7 Ag3 175.9(3)
C9 Cu1 Ag7 Ag3 57.3(3)
Ag2 Cu1 Ag7 Ag3 -128.01(4)
Ag1 Cu1 Ag7 Ag3 116.51(7)
C17 Cu1 Ag7 Ag2 64.4(3)
C1 Cu1 Ag7 Ag2 -56.1(3)
C9 Cu1 Ag7 Ag2 -174.7(3)
Ag3 Cu1 Ag7 Ag2 128.01(4)
Ag1 Cu1 Ag7 Ag2 -115.48(7)
C33 Ag6 Ag7 C41 175.6(5)
C49 Ag6 Ag7 C41 25.5(4)
C1 Ag6 Ag7 C41 -83.2(4)
P5 Ag6 Ag7 C41 114.7(3)
C2 Ag6 Ag7 C41 -86.8(4)
Ag5 Ag6 Ag7 C41 -10.8(3)
Ag2 Ag6 Ag7 C41 -127.6(3)
C49 Ag6 Ag7 C33 -150.1(4)
C1 Ag6 Ag7 C33 101.2(4)
P5 Ag6 Ag7 C33 -60.9(3)
C2 Ag6 Ag7 C33 97.6(4)
Ag5 Ag6 Ag7 C33 173.6(3)
Ag2 Ag6 Ag7 C33 56.9(3)
C33 Ag6 Ag7 Cu1 -112.7(3)
C49 Ag6 Ag7 Cu1 97.1(3)
C1 Ag6 Ag7 Cu1 -11.5(2)
P5 Ag6 Ag7 Cu1 -173.68(12)
C2 Ag6 Ag7 Cu1 -15.2(2)
Ag5 Ag6 Ag7 Cu1 60.89(3)
Ag2 Ag6 Ag7 Cu1 -55.89(3)
C33 Ag6 Ag7 Ag4 176.9(3)
C49 Ag6 Ag7 Ag4 26.7(3)
C1 Ag6 Ag7 Ag4 -81.9(2)
P5 Ag6 Ag7 Ag4 115.92(11)
C2 Ag6 Ag7 Ag4 -85.6(2)
Ag5 Ag6 Ag7 Ag4 -9.51(3)
Ag2 Ag6 Ag7 Ag4 -126.29(3)
C33 Ag6 Ag7 Ag3 -128.6(3)
C49 Ag6 Ag7 Ag3 81.2(3)
C1 Ag6 Ag7 Ag3 -27.4(2)
P5 Ag6 Ag7 Ag3 170.42(11)
C2 Ag6 Ag7 Ag3 -31.1(2)
Ag5 Ag6 Ag7 Ag3 45.00(4)
Ag2 Ag6 Ag7 Ag3 -71.78(3)
C33 Ag6 Ag7 Ag2 -56.9(3)
C49 Ag6 Ag7 Ag2 153.0(3)
C1 Ag6 Ag7 Ag2 44.4(2)
P5 Ag6 Ag7 Ag2 -117.80(12)
C2 Ag6 Ag7 Ag2 40.7(2)
Ag5 Ag6 Ag7 Ag2 116.78(3)
C49 Ag4 Ag7 C41 151.5(4)
C9 Ag4 Ag7 C41 -101.7(4)
P4 Ag4 Ag7 C41 68.8(3)
C10 Ag4 Ag7 C41 -101.0(4)
Ag5 Ag4 Ag7 C41 -172.0(3)
Ag3 Ag4 Ag7 C41 -58.4(3)
C41 Ag4 Ag7 C33 -175.3(5)
C49 Ag4 Ag7 C33 -23.8(5)
C9 Ag4 Ag7 C33 83.0(4)
P4 Ag4 Ag7 C33 -106.4(4)
C10 Ag4 Ag7 C33 83.7(4)
Ag5 Ag4 Ag7 C33 12.7(4)
Ag3 Ag4 Ag7 C33 126.4(4)
C41 Ag4 Ag7 Cu1 112.8(3)
C49 Ag4 Ag7 Cu1 -95.7(3)
C9 Ag4 Ag7 Cu1 11.1(2)
P4 Ag4 Ag7 Cu1 -178.36(12)
C10 Ag4 Ag7 Cu1 11.8(3)
Ag5 Ag4 Ag7 Cu1 -59.24(3)
Ag3 Ag4 Ag7 Cu1 54.43(3)
C41 Ag4 Ag7 Ag6 -178.8(3)
C49 Ag4 Ag7 Ag6 -27.2(3)
C9 Ag4 Ag7 Ag6 79.5(2)
P4 Ag4 Ag7 Ag6 -109.91(11)
C10 Ag4 Ag7 Ag6 80.2(3)
Ag5 Ag4 Ag7 Ag6 9.22(3)
Ag3 Ag4 Ag7 Ag6 122.89(3)
C41 Ag4 Ag7 Ag3 58.4(3)
C49 Ag4 Ag7 Ag3 -150.1(3)
C9 Ag4 Ag7 Ag3 -43.4(2)
P4 Ag4 Ag7 Ag3 127.21(11)
C10 Ag4 Ag7 Ag3 -42.7(3)
Ag5 Ag4 Ag7 Ag3 -113.67(3)
C41 Ag4 Ag7 Ag2 129.1(3)
C49 Ag4 Ag7 Ag2 -79.4(3)
C9 Ag4 Ag7 Ag2 27.4(2)
P4 Ag4 Ag7 Ag2 -162.07(11)
C10 Ag4 Ag7 Ag2 28.1(3)
Ag5 Ag4 Ag7 Ag2 -42.95(4)
Ag3 Ag4 Ag7 Ag2 70.72(3)
C17 Ag3 Ag7 C41 -164.6(5)
P3 Ag3 Ag7 C41 -69.9(4)
C9 Ag3 Ag7 C41 101.9(4)
Cu1 Ag3 Ag7 C41 143.9(4)
Ag4 Ag3 Ag7 C41 59.0(4)
C17 Ag3 Ag7 C33 10.5(5)
P3 Ag3 Ag7 C33 105.2(4)
C9 Ag3 Ag7 C33 -83.1(4)
C41 Ag3 Ag7 C33 175.1(5)
Cu1 Ag3 Ag7 C33 -41.1(4)
Ag4 Ag3 Ag7 C33 -125.9(4)
C17 Ag3 Ag7 Cu1 51.5(3)
P3 Ag3 Ag7 Cu1 146.22(14)
C9 Ag3 Ag7 Cu1 -42.0(2)
C41 Ag3 Ag7 Cu1 -143.9(4)
Ag4 Ag3 Ag7 Cu1 -84.81(4)
C17 Ag3 Ag7 Ag6 70.9(3)
P3 Ag3 Ag7 Ag6 165.55(13)
C9 Ag3 Ag7 Ag6 -22.7(2)
C41 Ag3 Ag7 Ag6 -124.5(4)
Cu1 Ag3 Ag7 Ag6 19.33(4)
Ag4 Ag3 Ag7 Ag6 -65.48(3)
C17 Ag3 Ag7 Ag4 136.4(3)
P3 Ag3 Ag7 Ag4 -128.96(14)
C9 Ag3 Ag7 Ag4 42.8(2)
C41 Ag3 Ag7 Ag4 -59.0(4)
Cu1 Ag3 Ag7 Ag4 84.81(4)
C17 Ag3 Ag7 Ag2 14.2(3)
P3 Ag3 Ag7 Ag2 108.92(14)
C9 Ag3 Ag7 Ag2 -79.3(2)
C41 Ag3 Ag7 Ag2 178.8(4)
Cu1 Ag3 Ag7 Ag2 -37.30(3)
Ag4 Ag3 Ag7 Ag2 -122.11(3)
P2 Ag2 Ag7 C41 -87.2(5)
C17 Ag2 Ag7 C41 -12.8(5)
C33 Ag2 Ag7 C41 -175.1(6)
C1 Ag2 Ag7 C41 77.3(5)
C34 Ag2 Ag7 C41 -168.7(5)
Cu1 Ag2 Ag7 C41 38.2(4)
Ag6 Ag2 Ag7 C41 121.0(4)
P2 Ag2 Ag7 C33 87.9(4)
C17 Ag2 Ag7 C33 162.4(4)
C1 Ag2 Ag7 C33 -107.6(4)
C34 Ag2 Ag7 C33 6.4(5)
Cu1 Ag2 Ag7 C33 -146.7(4)
Ag6 Ag2 Ag7 C33 -63.9(4)
P2 Ag2 Ag7 Cu1 -125.4(2)
C17 Ag2 Ag7 Cu1 -50.9(2)
C33 Ag2 Ag7 Cu1 146.7(4)
C1 Ag2 Ag7 Cu1 39.1(2)
C34 Ag2 Ag7 Cu1 153.1(3)
Ag6 Ag2 Ag7 Cu1 82.78(4)
P2 Ag2 Ag7 Ag6 151.8(2)
C17 Ag2 Ag7 Ag6 -133.7(2)
C33 Ag2 Ag7 Ag6 63.9(4)
C1 Ag2 Ag7 Ag6 -43.7(2)
C34 Ag2 Ag7 Ag6 70.4(3)
Cu1 Ag2 Ag7 Ag6 -82.78(4)
P2 Ag2 Ag7 Ag4 -145.3(2)
C17 Ag2 Ag7 Ag4 -70.8(2)
C33 Ag2 Ag7 Ag4 126.8(4)
C1 Ag2 Ag7 Ag4 19.2(2)
C34 Ag2 Ag7 Ag4 133.2(3)
Cu1 Ag2 Ag7 Ag4 -19.90(4)
Ag6 Ag2 Ag7 Ag4 62.88(3)
P2 Ag2 Ag7 Ag3 -88.5(2)
C17 Ag2 Ag7 Ag3 -14.0(2)
C33 Ag2 Ag7 Ag3 -176.4(4)
C1 Ag2 Ag7 Ag3 76.0(2)
C34 Ag2 Ag7 Ag3 -169.9(3)
Cu1 Ag2 Ag7 Ag3 36.92(4)
Ag6 Ag2 Ag7 Ag3 119.70(3)
C25 Ag1 P1 C57 -26.9(5)
C1 Ag1 P1 C57 -161.2(4)
C9 Ag1 P1 C57 111.8(4)
Ag5 Ag1 P1 C57 3.7(6)
Cu1 Ag1 P1 C57 155.5(4)
C25 Ag1 P1 C69 90.5(5)
C1 Ag1 P1 C69 -43.8(4)
C9 Ag1 P1 C69 -130.8(4)
Ag5 Ag1 P1 C69 121.1(5)
Cu1 Ag1 P1 C69 -87.1(3)
C25 Ag1 P1 C63 -146.7(5)
C1 Ag1 P1 C63 79.0(5)
C9 Ag1 P1 C63 -8.1(5)
Ag5 Ag1 P1 C63 -116.1(5)
Cu1 Ag1 P1 C63 35.7(4)
C17 Ag2 P2 C81 45.3(5)
C33 Ag2 P2 C81 178.1(5)
C1 Ag2 P2 C81 -51.5(5)
C34 Ag2 P2 C81 -175.0(5)
Cu1 Ag2 P2 C81 -2.2(4)
Ag6 Ag2 P2 C81 -105.5(4)
Ag7 Ag2 P2 C81 111.5(4)
C17 Ag2 P2 C87 163.8(5)
C33 Ag2 P2 C87 -63.4(6)
C1 Ag2 P2 C87 67.0(5)
C34 Ag2 P2 C87 -56.4(5)
Cu1 Ag2 P2 C87 116.3(4)
Ag6 Ag2 P2 C87 13.0(5)
Ag7 Ag2 P2 C87 -130.0(5)
C17 Ag2 P2 C75 -74.1(5)
C33 Ag2 P2 C75 58.7(5)
C1 Ag2 P2 C75 -170.9(5)
C34 Ag2 P2 C75 65.6(5)
Cu1 Ag2 P2 C75 -121.7(4)
Ag6 Ag2 P2 C75 135.0(4)
Ag7 Ag2 P2 C75 -8.0(5)
C17 Ag3 P3 C93 -129.8(4)
C9 Ag3 P3 C93 -18.3(5)
C41 Ag3 P3 C93 106.2(5)
Cu1 Ag3 P3 C93 -81.8(4)
Ag7 Ag3 P3 C93 151.3(4)
Ag4 Ag3 P3 C93 45.1(4)
C17 Ag3 P3 C105 106.7(5)
C9 Ag3 P3 C105 -141.9(5)
C41 Ag3 P3 C105 -17.4(5)
Cu1 Ag3 P3 C105 154.7(4)
Ag7 Ag3 P3 C105 27.8(5)
Ag4 Ag3 P3 C105 -78.4(4)
C17 Ag3 P3 C99 -9.6(5)
C9 Ag3 P3 C99 101.8(5)
C41 Ag3 P3 C99 -133.7(5)
Cu1 Ag3 P3 C99 38.3(4)
Ag7 Ag3 P3 C99 -88.5(4)
Ag4 Ag3 P3 C99 165.2(4)
C41 Ag4 P4 C123 28.1(4)
C49 Ag4 P4 C123 -87.8(5)
C9 Ag4 P4 C123 152.8(4)
C10 Ag4 P4 C123 155.6(4)
Ag5 Ag4 P4 C123 -131.0(4)
Ag7 Ag4 P4 C123 -14.7(4)
Ag3 Ag4 P4 C123 86.0(4)
C41 Ag4 P4 C117 145.5(5)
C49 Ag4 P4 C117 29.6(6)
C9 Ag4 P4 C117 -89.8(6)
C10 Ag4 P4 C117 -86.9(6)
Ag5 Ag4 P4 C117 -13.5(5)
Ag7 Ag4 P4 C117 102.7(5)
Ag3 Ag4 P4 C117 -156.6(5)
C41 Ag4 P4 C111 -98.1(5)
C49 Ag4 P4 C111 146.0(5)
C9 Ag4 P4 C111 26.6(5)
C10 Ag4 P4 C111 29.5(5)
Ag5 Ag4 P4 C111 102.9(4)
Ag7 Ag4 P4 C111 -140.8(4)
Ag3 Ag4 P4 C111 -40.1(4)
C33 Ag6 P5 C129 95.6(6)
C49 Ag6 P5 C129 -147.1(6)
C1 Ag6 P5 C129 -22.4(6)
C2 Ag6 P5 C129 -26.1(6)
Ag5 Ag6 P5 C129 -102.8(5)
Ag7 Ag6 P5 C129 134.1(5)
Ag2 Ag6 P5 C129 42.5(5)
C33 Ag6 P5 C141 -28.8(4)
C49 Ag6 P5 C141 88.4(5)
C1 Ag6 P5 C141 -146.9(4)
C2 Ag6 P5 C141 -150.6(4)
Ag5 Ag6 P5 C141 132.8(4)
Ag7 Ag6 P5 C141 9.7(4)
Ag2 Ag6 P5 C141 -81.9(4)
C33 Ag6 P5 C135 -144.3(5)
C49 Ag6 P5 C135 -27.1(5)
C1 Ag6 P5 C135 97.6(5)
C2 Ag6 P5 C135 93.9(5)
Ag5 Ag6 P5 C135 17.2(4)
Ag7 Ag6 P5 C135 -105.9(4)
Ag2 Ag6 P5 C135 162.6(4)
C17 Cu1 C1 C2 146(5)
C9 Cu1 C1 C2 -29(5)
Ag3 Cu1 C1 C2 -101(5)
Ag2 Cu1 C1 C2 162(5)
Ag7 Cu1 C1 C2 -136(5)
Ag1 Cu1 C1 C2 -1(5)
C17 Cu1 C1 Ag6 -95.3(4)
C9 Cu1 C1 Ag6 89.5(4)
Ag3 Cu1 C1 Ag6 18(3)
Ag2 Cu1 C1 Ag6 -79.5(3)
Ag7 Cu1 C1 Ag6 -17.5(3)
Ag1 Cu1 C1 Ag6 117.7(4)
C17 Cu1 C1 Ag2 -15.7(4)
C9 Cu1 C1 Ag2 169.0(3)
Ag3 Cu1 C1 Ag2 97(2)
Ag7 Cu1 C1 Ag2 62.03(17)
Ag1 Cu1 C1 Ag2 -162.7(3)
C17 Cu1 C1 Ag1 147.0(3)
C9 Cu1 C1 Ag1 -28.2(4)
Ag3 Cu1 C1 Ag1 -100(2)
Ag2 Cu1 C1 Ag1 162.7(3)
Ag7 Cu1 C1 Ag1 -135.24(12)
C33 Ag6 C1 C2 -131.7(7)
C49 Ag6 C1 C2 114.6(7)
P5 Ag6 C1 C2 -7.9(8)
Ag5 Ag6 C1 C2 88.4(6)
Ag7 Ag6 C1 C2 -172.8(6)
Ag2 Ag6 C1 C2 -117.6(7)
C33 Ag6 C1 Cu1 57.6(4)
C49 Ag6 C1 Cu1 -56.1(4)
P5 Ag6 C1 Cu1 -178.54(16)
C2 Ag6 C1 Cu1 -170.7(9)
Ag5 Ag6 C1 Cu1 -82.3(3)
Ag7 Ag6 C1 Cu1 16.5(3)
Ag2 Ag6 C1 Cu1 71.7(3)
C33 Ag6 C1 Ag2 -14.1(3)
C49 Ag6 C1 Ag2 -127.8(3)
P5 Ag6 C1 Ag2 109.7(2)
C2 Ag6 C1 Ag2 117.6(7)
Ag5 Ag6 C1 Ag2 -154.0(2)
Ag7 Ag6 C1 Ag2 -55.21(18)
C33 Ag6 C1 Ag1 141.2(4)
C49 Ag6 C1 Ag1 27.5(5)
P5 Ag6 C1 Ag1 -94.9(4)
C2 Ag6 C1 Ag1 -87.1(7)
Ag5 Ag6 C1 Ag1 1.3(3)
Ag7 Ag6 C1 Ag1 100.1(4)
Ag2 Ag6 C1 Ag1 155.3(5)
P2 Ag2 C1 C2 -52.5(8)
C17 Ag2 C1 C2 -166.0(8)
C33 Ag2 C1 C2 96.8(8)
C34 Ag2 C1 C2 73.3(8)
Cu1 Ag2 C1 C2 -176.4(9)
Ag6 Ag2 C1 C2 82.9(8)
Ag7 Ag2 C1 C2 132.7(8)
P2 Ag2 C1 Cu1 123.86(19)
C17 Ag2 C1 Cu1 10.4(3)
C33 Ag2 C1 Cu1 -86.8(3)
C34 Ag2 C1 Cu1 -110.3(3)
Ag6 Ag2 C1 Cu1 -100.7(3)
Ag7 Ag2 C1 Cu1 -50.90(19)
P2 Ag2 C1 Ag6 -135.42(15)
C17 Ag2 C1 Ag6 111.1(3)
C33 Ag2 C1 Ag6 13.9(3)
C34 Ag2 C1 Ag6 -9.6(4)
Cu1 Ag2 C1 Ag6 100.7(3)
Ag7 Ag2 C1 Ag6 49.81(17)
P2 Ag2 C1 Ag1 89.5(7)
C17 Ag2 C1 Ag1 -24.0(7)
C33 Ag2 C1 Ag1 -121.1(7)
C34 Ag2 C1 Ag1 -144.6(7)
Cu1 Ag2 C1 Ag1 -34.3(5)
Ag6 Ag2 C1 Ag1 -135.1(8)
Ag7 Ag2 C1 Ag1 -85.2(7)
C25 Ag1 C1 C2 -53.6(7)
P1 Ag1 C1 C2 89.6(7)
C9 Ag1 C1 C2 -161.2(7)
Ag5 Ag1 C1 C2 -87.5(7)
Cu1 Ag1 C1 C2 179.9(8)
C25 Ag1 C1 Cu1 126.5(3)
P1 Ag1 C1 Cu1 -90.3(3)
C9 Ag1 C1 Cu1 18.9(3)
Ag5 Ag1 C1 Cu1 92.6(2)
C25 Ag1 C1 Ag6 32.5(5)
P1 Ag1 C1 Ag6 175.7(3)
C9 Ag1 C1 Ag6 -75.1(4)
Ag5 Ag1 C1 Ag6 -1.4(3)
Cu1 Ag1 C1 Ag6 -94.0(4)
C25 Ag1 C1 Ag2 159.7(7)
P1 Ag1 C1 Ag2 -57.2(7)
C9 Ag1 C1 Ag2 52.0(7)
Ag5 Ag1 C1 Ag2 125.8(7)
Cu1 Ag1 C1 Ag2 33.2(5)
Cu1 C1 C2 C3 -45(11)
Ag6 C1 C2 C3 -164(7)
Ag2 C1 C2 C3 116(7)
Ag1 C1 C2 C3 -46(7)
Cu1 C1 C2 Ag6 119(5)
Ag2 C1 C2 Ag6 -80.0(5)
Ag1 C1 C2 Ag6 118.6(3)
C33 Ag6 C2 C1 54.1(7)
C49 Ag6 C2 C1 -76.1(7)
P5 Ag6 C2 C1 173.8(6)
Ag5 Ag6 C2 C1 -83.3(6)
Ag7 Ag6 C2 C1 8.0(7)
Ag2 Ag6 C2 C1 47.8(6)
C33 Ag6 C2 C3 -128.7(8)
C49 Ag6 C2 C3 101.0(9)
C1 Ag6 C2 C3 177.1(13)
P5 Ag6 C2 C3 -9.0(9)
Ag5 Ag6 C2 C3 93.8(9)
Ag7 Ag6 C2 C3 -174.9(8)
Ag2 Ag6 C2 C3 -135.1(9)
C1 C2 C3 C4 53(27)
Ag6 C2 C3 C4 -110(23)
C2 C3 C4 C5 -25(35)
C3 C4 C5 C7 102(16)
C3 C4 C5 C6 -18(17)
C3 C4 C5 C8 -135(16)
C17 Cu1 C9 C10 -142(3)
C1 Cu1 C9 C10 33(3)
Ag3 Cu1 C9 C10 -154(3)
Ag2 Cu1 C9 C10 112(3)
Ag7 Cu1 C9 C10 142(3)
Ag1 Cu1 C9 C10 5(3)
C17 Cu1 C9 Ag4 93.3(4)
C1 Cu1 C9 Ag4 -91.4(4)
Ag3 Cu1 C9 Ag4 81.3(3)
Ag2 Cu1 C9 Ag4 -12.8(17)
Ag7 Cu1 C9 Ag4 17.5(3)
Ag1 Cu1 C9 Ag4 -119.0(4)
C17 Cu1 C9 Ag3 12.1(4)
C1 Cu1 C9 Ag3 -172.7(3)
Ag2 Cu1 C9 Ag3 -94.1(15)
Ag7 Cu1 C9 Ag3 -63.80(15)
Ag1 Cu1 C9 Ag3 159.7(3)
C17 Cu1 C9 Ag1 -147.7(3)
C1 Cu1 C9 Ag1 27.6(4)
Ag3 Cu1 C9 Ag1 -159.7(3)
Ag2 Cu1 C9 Ag1 106.2(14)
Ag7 Cu1 C9 Ag1 136.46(11)
C41 Ag4 C9 C10 139.9(7)
C49 Ag4 C9 C10 -112.1(7)
P4 Ag4 C9 C10 6.0(8)
Ag5 Ag4 C9 C10 -85.4(7)
Ag7 Ag4 C9 C10 178.6(7)
Ag3 Ag4 C9 C10 124.4(8)
C41 Ag4 C9 Cu1 -54.7(4)
C49 Ag4 C9 Cu1 53.3(4)
P4 Ag4 C9 Cu1 171.39(16)
C10 Ag4 C9 Cu1 165.4(9)
Ag5 Ag4 C9 Cu1 80.0(3)
Ag7 Ag4 C9 Cu1 -16.0(3)
Ag3 Ag4 C9 Cu1 -70.2(3)
C41 Ag4 C9 Ag3 15.5(3)
C49 Ag4 C9 Ag3 123.5(3)
P4 Ag4 C9 Ag3 -118.4(2)
C10 Ag4 C9 Ag3 -124.4(8)
Ag5 Ag4 C9 Ag3 150.2(3)
Ag7 Ag4 C9 Ag3 54.2(2)
C41 Ag4 C9 Ag1 -138.4(4)
C49 Ag4 C9 Ag1 -30.4(5)
P4 Ag4 C9 Ag1 87.6(5)
C10 Ag4 C9 Ag1 81.6(7)
Ag5 Ag4 C9 Ag1 -3.8(3)
Ag7 Ag4 C9 Ag1 -99.8(4)
Ag3 Ag4 C9 Ag1 -154.0(6)
C17 Ag3 C9 C10 162.7(9)
P3 Ag3 C9 C10 39.2(9)
C41 Ag3 C9 C10 -98.5(9)
Cu1 Ag3 C9 C10 170.9(10)
Ag7 Ag3 C9 C10 -135.6(9)
Ag4 Ag3 C9 C10 -83.4(9)
C17 Ag3 C9 Cu1 -8.2(3)
P3 Ag3 C9 Cu1 -131.68(19)
C41 Ag3 C9 Cu1 90.6(3)
Ag7 Ag3 C9 Cu1 53.50(18)
Ag4 Ag3 C9 Cu1 105.7(3)
C17 Ag3 C9 Ag4 -113.9(3)
P3 Ag3 C9 Ag4 122.6(2)
C41 Ag3 C9 Ag4 -15.1(3)
Cu1 Ag3 C9 Ag4 -105.7(3)
Ag7 Ag3 C9 Ag4 -52.2(2)
C17 Ag3 C9 Ag1 26.6(7)
P3 Ag3 C9 Ag1 -96.9(7)
C41 Ag3 C9 Ag1 125.4(7)
Cu1 Ag3 C9 Ag1 34.8(5)
Ag7 Ag3 C9 Ag1 88.3(6)
Ag4 Ag3 C9 Ag1 140.5(8)
C25 Ag1 C9 C10 63.1(7)
P1 Ag1 C9 C10 -82.0(7)
C1 Ag1 C9 C10 163.0(7)
Ag5 Ag1 C9 C10 86.9(7)
Cu1 Ag1 C9 C10 -178.4(8)
C25 Ag1 C9 Cu1 -118.5(4)
P1 Ag1 C9 Cu1 96.3(2)
C1 Ag1 C9 Cu1 -18.6(3)
Ag5 Ag1 C9 Cu1 -94.7(2)
C25 Ag1 C9 Ag4 -19.8(6)
P1 Ag1 C9 Ag4 -164.9(3)
C1 Ag1 C9 Ag4 80.2(4)
Ag5 Ag1 C9 Ag4 4.1(3)
Cu1 Ag1 C9 Ag4 98.8(5)
C25 Ag1 C9 Ag3 -152.2(6)
P1 Ag1 C9 Ag3 62.7(7)
C1 Ag1 C9 Ag3 -52.3(6)
Ag5 Ag1 C9 Ag3 -128.4(7)
Cu1 Ag1 C9 Ag3 -33.7(5)
Cu1 C9 C10 C11 27(11)
Ag4 C9 C10 C11 154(8)
Ag3 C9 C10 C11 -123(8)
Ag1 C9 C10 C11 32(8)
Cu1 C9 C10 Ag4 -126(3)
Ag3 C9 C10 Ag4 83.2(6)
Ag1 C9 C10 Ag4 -121.3(3)
C41 Ag4 C10 C9 -44.5(7)
C49 Ag4 C10 C9 76.6(7)
P4 Ag4 C10 C9 -175.4(6)
Ag5 Ag4 C10 C9 84.9(6)
Ag7 Ag4 C10 C9 -1.5(7)
Ag3 Ag4 C10 C9 -41.8(6)
C41 Ag4 C10 C11 139.8(8)
C49 Ag4 C10 C11 -99.1(9)
C9 Ag4 C10 C11 -175.8(13)
P4 Ag4 C10 C11 8.9(9)
Ag5 Ag4 C10 C11 -90.8(8)
Ag7 Ag4 C10 C11 -177.3(8)
Ag3 Ag4 C10 C11 142.4(9)
C9 C10 C11 C12 -12(17)
Ag4 C10 C11 C12 140(11)
C10 C11 C12 C13 -76(20)
C11 C12 C13 C15 -113(14)
C11 C12 C13 C14 62(15)
C11 C12 C13 C15' -31(15)
C11 C12 C13 C16 157(14)
C12 C13 C15 C15' 104(2)
C14 C13 C15 C15' -70(3)
C16 C13 C15 C15' -155(2)
C12 C13 C15' C15 -112.0(16)
C14 C13 C15' C15 135.4(17)
C16 C13 C15' C15 54(4)
C1 Cu1 C17 C18 -64(18)
C9 Cu1 C17 C18 111(18)
Ag3 Cu1 C17 C18 123(18)
Ag2 Cu1 C17 C18 -80(18)
Ag7 Cu1 C17 C18 -158(18)
Ag1 Cu1 C17 C18 22(19)
C1 Cu1 C17 Ag3 172.7(3)
C9 Cu1 C17 Ag3 -12.4(4)
Ag2 Cu1 C17 Ag3 156.7(3)
Ag7 Cu1 C17 Ag3 78.35(15)
Ag1 Cu1 C17 Ag3 -101.8(5)
C1 Cu1 C17 Ag2 16.1(4)
C9 Cu1 C17 Ag2 -169.0(3)
Ag3 Cu1 C17 Ag2 -156.7(3)
Ag7 Cu1 C17 Ag2 -78.31(15)
Ag1 Cu1 C17 Ag2 101.5(5)
P3 Ag3 C17 C18 -36.8(7)
C9 Ag3 C17 C18 -169.5(7)
C41 Ag3 C17 C18 100.0(7)
Cu1 Ag3 C17 C18 -177.8(8)
Ag7 Ag3 C17 C18 109.6(7)
Ag4 Ag3 C17 C18 146.9(6)
P3 Ag3 C17 Cu1 141.01(17)
C9 Ag3 C17 Cu1 8.3(3)
C41 Ag3 C17 Cu1 -82.2(3)
Ag7 Ag3 C17 Cu1 -72.6(2)
Ag4 Ag3 C17 Cu1 -35.3(3)
P3 Ag3 C17 Ag2 -179.9(5)
C9 Ag3 C17 Ag2 47.4(6)
C41 Ag3 C17 Ag2 -43.1(7)
Cu1 Ag3 C17 Ag2 39.1(5)
Ag7 Ag3 C17 Ag2 -33.6(5)
Ag4 Ag3 C17 Ag2 3.7(7)
P2 Ag2 C17 C18 51.2(7)
C33 Ag2 C17 C18 -99.1(7)
C1 Ag2 C17 C18 167.1(6)
C34 Ag2 C17 C18 -84.8(7)
Cu1 Ag2 C17 C18 177.4(8)
Ag6 Ag2 C17 C18 -147.5(6)
Ag7 Ag2 C17 C18 -110.0(6)
P2 Ag2 C17 Cu1 -126.2(2)
C33 Ag2 C17 Cu1 83.4(3)
C1 Ag2 C17 Cu1 -10.4(3)
C34 Ag2 C17 Cu1 97.8(4)
Ag6 Ag2 C17 Cu1 35.0(2)
Ag7 Ag2 C17 Cu1 72.6(2)
P2 Ag2 C17 Ag3 -165.2(5)
C33 Ag2 C17 Ag3 44.4(7)
C1 Ag2 C17 Ag3 -49.4(6)
C34 Ag2 C17 Ag3 58.7(7)
Cu1 Ag2 C17 Ag3 -39.1(5)
Ag6 Ag2 C17 Ag3 -4.0(7)
Ag7 Ag2 C17 Ag3 33.6(5)
Cu1 C17 C18 C19 59(100)
Ag3 C17 C18 C19 -178(100)
Ag2 C17 C18 C19 -20(100)
C17 C18 C19 C20 109(100)
C18 C19 C20 C21 0(100)
C19 C20 C21 C23 69(26)
C19 C20 C21 C22 -52(26)
C19 C20 C21 C24 -170(25)
C49 Ag5 C25 C26 -13(4)
Ag1 Ag5 C25 C26 -158(2)
Ag6 Ag5 C25 C26 -90(2)
Ag4 Ag5 C25 C26 146.1(19)
C49 Ag5 C25 Ag1 145(2)
Ag6 Ag5 C25 Ag1 68.5(4)
Ag4 Ag5 C25 Ag1 -55.5(5)
P1 Ag1 C25 C26 -19.7(12)
C1 Ag1 C25 C26 119.7(11)
C9 Ag1 C25 C26 -159.4(10)
Ag5 Ag1 C25 C26 168.2(13)
Cu1 Ag1 C25 C26 157.6(10)
P1 Ag1 C25 Ag5 172.15(12)
C1 Ag1 C25 Ag5 -48.5(4)
C9 Ag1 C25 Ag5 32.5(4)
Cu1 Ag1 C25 Ag5 -10.5(5)
Ag5 C25 C26 C27 119(26)
Ag1 C25 C26 C27 -35(27)
C25 C26 C27 C28 -68(43)
C26 C27 C28 C29 -68(100)
C27 C28 C29 C31 -123(91)
C27 C28 C29 C32 15(92)
C27 C28 C29 C30 117(92)
C41 Ag7 C33 C34 48(7)
Cu1 Ag7 C33 C34 -115(4)
Ag6 Ag7 C33 C34 -173(4)
Ag4 Ag7 C33 C34 -178(4)
Ag3 Ag7 C33 C34 -85(4)
Ag2 Ag7 C33 C34 -90(4)
C41 Ag7 C33 Ag6 -139(4)
Cu1 Ag7 C33 Ag6 58.2(2)
Ag4 Ag7 C33 Ag6 -4.3(4)
Ag3 Ag7 C33 Ag6 88.2(4)
Ag2 Ag7 C33 Ag6 83.1(3)
C41 Ag7 C33 Ag2 138(4)
Cu1 Ag7 C33 Ag2 -25.0(3)
Ag6 Ag7 C33 Ag2 -83.1(3)
Ag4 Ag7 C33 Ag2 -87.4(4)
Ag3 Ag7 C33 Ag2 5.1(5)
C49 Ag6 C33 C34 -150.9(7)
C1 Ag6 C33 C34 97.8(8)
P5 Ag6 C33 C34 -39.1(8)
C2 Ag6 C33 C34 75.8(8)
Ag5 Ag6 C33 C34 168.7(6)
Ag7 Ag6 C33 C34 178.4(9)
Ag2 Ag6 C33 C34 83.5(7)
C49 Ag6 C33 Ag7 30.7(4)
C1 Ag6 C33 Ag7 -80.6(3)
P5 Ag6 C33 Ag7 142.4(2)
C2 Ag6 C33 Ag7 -102.7(3)
Ag5 Ag6 C33 Ag7 -9.7(5)
Ag2 Ag6 C33 Ag7 -94.9(3)
C49 Ag6 C33 Ag2 125.6(3)
C1 Ag6 C33 Ag2 14.3(3)
P5 Ag6 C33 Ag2 -122.64(18)
C2 Ag6 C33 Ag2 -7.7(4)
Ag5 Ag6 C33 Ag2 85.2(3)
Ag7 Ag6 C33 Ag2 94.9(3)
P2 Ag2 C33 C34 14.5(9)
C17 Ag2 C33 C34 151.5(7)
C1 Ag2 C33 C34 -121.9(7)
Cu1 Ag2 C33 C34 -165.3(7)
Ag6 Ag2 C33 C34 -107.9(8)
Ag7 Ag2 C33 C34 167.0(9)
P2 Ag2 C33 Ag7 -152.53(19)
C17 Ag2 C33 Ag7 -15.5(4)
C1 Ag2 C33 Ag7 71.2(4)
C34 Ag2 C33 Ag7 -167.0(9)
Cu1 Ag2 C33 Ag7 27.7(3)
Ag6 Ag2 C33 Ag7 85.1(4)
P2 Ag2 C33 Ag6 122.3(3)
C17 Ag2 C33 Ag6 -100.6(3)
C1 Ag2 C33 Ag6 -14.0(3)
C34 Ag2 C33 Ag6 107.9(8)
Cu1 Ag2 C33 Ag6 -57.4(2)
Ag7 Ag2 C33 Ag6 -85.1(4)
Ag7 C33 C34 C35 -131(8)
Ag6 C33 C34 C35 56(9)
Ag2 C33 C34 C35 138(9)
Ag7 C33 C34 Ag2 91(4)
Ag6 C33 C34 Ag2 -81.8(4)
P2 Ag2 C34 C33 -169.6(7)
C17 Ag2 C34 C33 -33.3(8)
C1 Ag2 C34 C33 62.7(8)
Cu1 Ag2 C34 C33 16.5(8)
Ag6 Ag2 C34 C33 54.5(7)
Ag7 Ag2 C34 C33 -8.8(6)
P2 Ag2 C34 C35 16.1(10)
C17 Ag2 C34 C35 152.5(9)
C33 Ag2 C34 C35 -174.2(14)
C1 Ag2 C34 C35 -111.5(10)
Cu1 Ag2 C34 C35 -157.7(9)
Ag6 Ag2 C34 C35 -119.7(10)
Ag7 Ag2 C34 C35 176.9(10)
C33 C34 C35 C36 114(21)
Ag2 C34 C35 C36 -110(21)
C34 C35 C36 C37 176(100)
C35 C36 C37 C40 -43(78)
C35 C36 C37 C38 -169(100)
C35 C36 C37 C39 72(78)
C33 Ag7 C41 C42 -39(10)
Cu1 Ag7 C41 C42 124(7)
Ag6 Ag7 C41 C42 -175(7)
Ag4 Ag7 C41 C42 -177(100)
Ag3 Ag7 C41 C42 97(7)
Ag2 Ag7 C41 C42 95(7)
C33 Ag7 C41 Ag4 138(4)
Cu1 Ag7 C41 Ag4 -59.3(2)
Ag6 Ag7 C41 Ag4 1.6(4)
Ag3 Ag7 C41 Ag4 -86.0(3)
Ag2 Ag7 C41 Ag4 -87.7(4)
C33 Ag7 C41 Ag3 -136(4)
Cu1 Ag7 C41 Ag3 26.7(3)
Ag6 Ag7 C41 Ag3 87.6(3)
Ag4 Ag7 C41 Ag3 86.0(3)
Ag2 Ag7 C41 Ag3 -1.7(5)
C49 Ag4 C41 C42 151.5(7)
C9 Ag4 C41 C42 -103.0(7)
P4 Ag4 C41 C42 38.8(7)
C10 Ag4 C41 C42 -84.2(7)
Ag5 Ag4 C41 C42 -169.5(5)
Ag7 Ag4 C41 C42 179.6(8)
Ag3 Ag4 C41 C42 -87.5(6)
C49 Ag4 C41 Ag7 -28.2(4)
C9 Ag4 C41 Ag7 77.4(3)
P4 Ag4 C41 Ag7 -140.8(2)
C10 Ag4 C41 Ag7 96.1(3)
Ag5 Ag4 C41 Ag7 10.9(4)
Ag3 Ag4 C41 Ag7 92.8(3)
C49 Ag4 C41 Ag3 -121.0(3)
C9 Ag4 C41 Ag3 -15.4(3)
P4 Ag4 C41 Ag3 126.34(18)
C10 Ag4 C41 Ag3 3.3(4)
Ag5 Ag4 C41 Ag3 -82.0(3)
Ag7 Ag4 C41 Ag3 -92.8(3)
C17 Ag3 C41 C42 -159.8(7)
P3 Ag3 C41 C42 -28.5(8)
C9 Ag3 C41 C42 110.9(7)
Cu1 Ag3 C41 C42 156.2(7)
Ag7 Ag3 C41 C42 -173.5(9)
Ag4 Ag3 C41 C42 95.8(7)
C17 Ag3 C41 Ag7 13.7(4)
P3 Ag3 C41 Ag7 145.0(2)
C9 Ag3 C41 Ag7 -75.5(4)
Cu1 Ag3 C41 Ag7 -30.2(3)
Ag4 Ag3 C41 Ag7 -90.7(4)
C17 Ag3 C41 Ag4 104.4(3)
P3 Ag3 C41 Ag4 -124.3(2)
C9 Ag3 C41 Ag4 15.2(3)
Cu1 Ag3 C41 Ag4 60.4(2)
Ag7 Ag3 C41 Ag4 90.7(4)
Ag7 C41 C42 C43 92(14)
Ag4 C41 C42 C43 -85(11)
Ag3 C41 C42 C43 -171(11)
C41 C42 C43 C44 -46(22)
C42 C43 C44 C45 63(44)
C43 C44 C45 C46 121(36)
C43 C44 C45 C47 -4(37)
C43 C44 C45 C48 -117(36)
C25 Ag5 C49 C50 41(4)
Ag1 Ag5 C49 C50 -179.3(16)
Ag6 Ag5 C49 C50 123.5(19)
Ag4 Ag5 C49 C50 -121.6(19)
C25 Ag5 C49 Ag4 162(2)
Ag1 Ag5 C49 Ag4 -57.6(4)
Ag6 Ag5 C49 Ag4 -114.9(4)
C25 Ag5 C49 Ag6 -83(3)
Ag1 Ag5 C49 Ag6 57.3(4)
Ag4 Ag5 C49 Ag6 114.9(4)
C41 Ag4 C49 C50 -66.6(9)
C9 Ag4 C49 C50 -164.2(8)
P4 Ag4 C49 C50 58.2(8)
C10 Ag4 C49 C50 168.4(8)
Ag5 Ag4 C49 C50 156.7(10)
Ag7 Ag4 C49 C50 -85.1(8)
Ag3 Ag4 C49 C50 -116.6(8)
C41 Ag4 C49 Ag5 136.6(3)
C9 Ag4 C49 Ag5 39.0(4)
P4 Ag4 C49 Ag5 -98.5(3)
C10 Ag4 C49 Ag5 11.7(5)
Ag7 Ag4 C49 Ag5 118.2(3)
Ag3 Ag4 C49 Ag5 86.7(3)
C41 Ag4 C49 Ag6 56.8(5)
C9 Ag4 C49 Ag6 -40.8(5)
P4 Ag4 C49 Ag6 -178.3(4)
C10 Ag4 C49 Ag6 -68.1(5)
Ag5 Ag4 C49 Ag6 -79.8(5)
Ag7 Ag4 C49 Ag6 38.4(3)
Ag3 Ag4 C49 Ag6 6.9(6)
C33 Ag6 C49 C50 61.3(9)
C1 Ag6 C49 C50 165.2(8)
P5 Ag6 C49 C50 -56.2(8)
C2 Ag6 C49 C50 -166.8(7)
Ag5 Ag6 C49 C50 -156.8(10)
Ag7 Ag6 C49 C50 82.0(8)
Ag2 Ag6 C49 C50 113.8(8)
C33 Ag6 C49 Ag5 -141.9(3)
C1 Ag6 C49 Ag5 -38.0(4)
P5 Ag6 C49 Ag5 100.5(3)
C2 Ag6 C49 Ag5 -10.1(5)
Ag7 Ag6 C49 Ag5 -121.2(3)
Ag2 Ag6 C49 Ag5 -89.4(3)
C33 Ag6 C49 Ag4 -60.4(5)
C1 Ag6 C49 Ag4 43.5(5)
P5 Ag6 C49 Ag4 -178.0(4)
C2 Ag6 C49 Ag4 71.5(5)
Ag5 Ag6 C49 Ag4 81.5(5)
Ag7 Ag6 C49 Ag4 -39.7(3)
Ag2 Ag6 C49 Ag4 -7.9(6)
Ag5 C49 C50 C51 5(17)
Ag4 C49 C50 C51 -112(15)
Ag6 C49 C50 C51 123(15)
C49 C50 C51 C52 -6(40)
C50 C51 C52 C53 2(39)
C51 C52 C53 C54 -117(14)
C51 C52 C53 C56 113(14)
C51 C52 C53 C55 -3(14)
C69 P1 C57 C62 111.7(9)
C63 P1 C57 C62 2.7(10)
Ag1 P1 C57 C62 -124.7(8)
C69 P1 C57 C58 -70.2(9)
C63 P1 C57 C58 -179.2(8)
Ag1 P1 C57 C58 53.4(9)
C62 C57 C58 C59 0.3(16)
P1 C57 C58 C59 -177.9(9)
C57 C58 C59 C60 0.7(18)
C58 C59 C60 C61 -0.4(18)
C59 C60 C61 C62 -0.9(18)
C60 C61 C62 C57 1.9(17)
C58 C57 C62 C61 -1.6(15)
P1 C57 C62 C61 176.5(8)
C57 P1 C63 C64 -81.3(9)
C69 P1 C63 C64 171.1(9)
Ag1 P1 C63 C64 43.8(10)
C57 P1 C63 C68 91.5(10)
C69 P1 C63 C68 -16.1(10)
Ag1 P1 C63 C68 -143.4(8)
C68 C63 C64 C65 2.8(18)
P1 C63 C64 C65 176.0(10)
C63 C64 C65 C66 -1(2)
C64 C65 C66 C67 1(2)
C65 C66 C67 C68 -4(2)
C66 C67 C68 C63 6(2)
C64 C63 C68 C67 -5.4(17)
P1 C63 C68 C67 -178.0(10)
C57 P1 C69 C74 -31.7(12)
C63 P1 C69 C74 75.9(11)
Ag1 P1 C69 C74 -155.0(10)
C57 P1 C69 C70 150.1(8)
C63 P1 C69 C70 -102.3(9)
Ag1 P1 C69 C70 26.8(9)
C74 C69 C70 C71 -0.8(17)
P1 C69 C70 C71 177.5(9)
C69 C70 C71 C72 1(2)
C70 C71 C72 C73 -1(2)
C71 C72 C73 C74 2(3)
C70 C69 C74 C73 1(2)
P1 C69 C74 C73 -177.2(12)
C72 C73 C74 C69 -1(2)
C81 P2 C75 C76 22.4(12)
C87 P2 C75 C76 -84.3(12)
Ag2 P2 C75 C76 146.2(10)
C81 P2 C75 C80 -165.6(11)
C87 P2 C75 C80 87.7(11)
Ag2 P2 C75 C80 -41.8(12)
C80 C75 C76 C77 2(2)
P2 C75 C76 C77 174.2(12)
C75 C76 C77 C78 -5(3)
C76 C77 C78 C79 4(3)
C77 C78 C79 C80 -1(4)
C78 C79 C80 C75 -2(4)
C76 C75 C80 C79 1(3)
P2 C75 C80 C79 -171.6(17)
C87 P2 C81 C86 19.8(11)
C75 P2 C81 C86 -88.9(11)
Ag2 P2 C81 C86 147.5(9)
C87 P2 C81 C82 -157.9(9)
C75 P2 C81 C82 93.5(9)
Ag2 P2 C81 C82 -30.2(10)
C86 C81 C82 C83 1.4(18)
P2 C81 C82 C83 179.1(10)
C81 C82 C83 C84 -1(2)
C82 C83 C84 C85 1(2)
C83 C84 C85 C86 -2(2)
C84 C85 C86 C81 3.1(19)
C82 C81 C86 C85 -2.6(18)
P2 C81 C86 C85 179.7(9)
C81 P2 C87 C88 80.7(10)
C75 P2 C87 C88 -169.8(10)
Ag2 P2 C87 C88 -43.6(11)
C81 P2 C87 C92 -98.7(11)
C75 P2 C87 C92 10.8(12)
Ag2 P2 C87 C92 137.0(10)
C92 C87 C88 C89 1(2)
P2 C87 C88 C89 -178.6(11)
C87 C88 C89 C90 1(2)
C88 C89 C90 C91 1(3)
C89 C90 C91 C92 -3(3)
C88 C87 C92 C91 -4(2)
P2 C87 C92 C91 175.9(11)
C90 C91 C92 C87 5(2)
C105 P3 C93 C98 101.2(9)
C99 P3 C93 C98 -150.8(9)
Ag3 P3 C93 C98 -27.0(9)
C105 P3 C93 C94 -80.4(10)
C99 P3 C93 C94 27.6(10)
Ag3 P3 C93 C94 151.3(8)
C98 C93 C94 C95 -1.4(16)
P3 C93 C94 C95 -179.9(9)
C93 C94 C95 C96 0.6(18)
C94 C95 C96 C97 0(2)
C95 C96 C97 C98 0(2)
C96 C97 C98 C93 -1(2)
C94 C93 C98 C97 1.5(17)
P3 C93 C98 C97 180.0(10)
C93 P3 C99 C100 86.4(10)
C105 P3 C99 C100 -162.7(9)
Ag3 P3 C99 C100 -38.8(10)
C93 P3 C99 C104 -95.8(12)
C105 P3 C99 C104 15.1(13)
Ag3 P3 C99 C104 139.0(10)
C104 C99 C100 C101 -1.7(18)
P3 C99 C100 C101 176.2(10)
C99 C100 C101 C102 4(2)
C100 C101 C102 C103 -5(2)
C101 C102 C103 C104 5(2)
C102 C103 C104 C99 -3(2)
C100 C99 C104 C103 1(2)
P3 C99 C104 C103 -176.5(12)
C93 P3 C105 C110 -166.8(12)
C99 P3 C105 C110 82.8(13)
Ag3 P3 C105 C110 -39.0(13)
C93 P3 C105 C106 17.0(12)
C99 P3 C105 C106 -93.3(11)
Ag3 P3 C105 C106 144.9(10)
C110 C105 C106 C107 -2(2)
P3 C105 C106 C107 174.3(12)
C105 C106 C107 C108 1(3)
C106 C107 C108 C109 1(4)
C107 C108 C109 C110 -3(5)
C106 C105 C110 C109 0(3)
P3 C105 C110 C109 -175.8(16)
C108 C109 C110 C105 2(4)
C123 P4 C111 C112 85.4(10)
C117 P4 C111 C112 -24.3(10)
Ag4 P4 C111 C112 -142.8(8)
C123 P4 C111 C116 -92.7(9)
C117 P4 C111 C116 157.6(9)
Ag4 P4 C111 C116 39.1(9)
C116 C111 C112 C113 -1.0(16)
P4 C111 C112 C113 -179.0(9)
C111 C112 C113 C114 2.6(18)
C112 C113 C114 C115 -2(2)
C113 C114 C115 C116 0(2)
C112 C111 C116 C115 -1.4(16)
P4 C111 C116 C115 176.8(9)
C114 C115 C116 C111 2.0(18)
C123 P4 C117 C122 -172.0(11)
C111 P4 C117 C122 -64.7(12)
Ag4 P4 C117 C122 64.1(12)
C123 P4 C117 C118 17.4(11)
C111 P4 C117 C118 124.8(10)
Ag4 P4 C117 C118 -106.4(9)
C122 C117 C118 C119 1.7(19)
P4 C117 C118 C119 172.4(10)
C117 C118 C119 C120 6(3)
C118 C119 C120 C121 -10(3)
C119 C120 C121 C122 6(3)
C120 C121 C122 C117 1(3)
C118 C117 C122 C121 -5(2)
P4 C117 C122 C121 -175.8(13)
C117 P4 C123 C128 -112.7(10)
C111 P4 C123 C128 140.3(9)
Ag4 P4 C123 C128 5.1(11)
C117 P4 C123 C124 65.0(10)
C111 P4 C123 C124 -42.0(10)
Ag4 P4 C123 C124 -177.2(8)
C128 C123 C124 C125 -0.9(18)
P4 C123 C124 C125 -178.7(9)
C123 C124 C125 C126 -1.3(19)
C124 C125 C126 C127 1.9(19)
C125 C126 C127 C128 0(2)
C124 C123 C128 C127 2.5(19)
P4 C123 C128 C127 -179.7(11)
C126 C127 C128 C123 -2(2)
C141 P5 C129 C130 -93.8(11)
C135 P5 C129 C130 15.6(12)
Ag6 P5 C129 C130 137.1(9)
C141 P5 C129 C134 82.8(11)
C135 P5 C129 C134 -167.8(10)
Ag6 P5 C129 C134 -46.3(12)
C134 C129 C130 C131 0(2)
P5 C129 C130 C131 177.1(11)
C129 C130 C131 C132 -4(2)
C130 C131 C132 C133 4(3)
C131 C132 C133 C134 -1(3)
C130 C129 C134 C133 2(2)
P5 C129 C134 C133 -174.6(12)
C132 C133 C134 C129 -2(2)
C129 P5 C135 C136 73.9(9)
C141 P5 C135 C136 -178.7(8)
Ag6 P5 C135 C136 -57.8(9)
C129 P5 C135 C140 -109.7(9)
C141 P5 C135 C140 -2.3(10)
Ag6 P5 C135 C140 118.6(8)
C140 C135 C136 C137 1.1(16)
P5 C135 C136 C137 177.7(10)
C135 C136 C137 C138 -2(2)
C136 C137 C138 C139 2(2)
C137 C138 C139 C140 -1(2)
C138 C139 C140 C135 0.7(18)
C136 C135 C140 C139 -0.6(16)
P5 C135 C140 C139 -177.0(9)
C129 P5 C141 C142 -161.2(9)
C135 P5 C141 C142 90.4(9)
Ag6 P5 C141 C142 -26.2(9)
C129 P5 C141 C146 21.4(11)
C135 P5 C141 C146 -87.0(10)
Ag6 P5 C141 C146 156.4(8)
C146 C141 C142 C143 -1.0(16)
P5 C141 C142 C143 -178.5(8)
C141 C142 C143 C144 2.2(17)
C142 C143 C144 C145 -1.6(18)
C143 C144 C145 C146 -0.1(19)
C144 C145 C146 C141 1.2(19)
C142 C141 C146 C145 -0.6(17)
P5 C141 C146 C145 176.8(9)
O4 Cl1 Cl1' O4' 21(10)
O3 Cl1 Cl1' O4' -22(7)
O2 Cl1 Cl1' O4' 105(7)
O1 Cl1 Cl1' O4' -137(7)
O4 Cl1 Cl1' O2 -84(6)
O3 Cl1 Cl1' O2 -126.8(12)
O1 Cl1 Cl1' O2 117.7(9)
O4' Cl1 Cl1' O2 -105(7)
O4 Cl1 Cl1' O3 43(6)
O2 Cl1 Cl1' O3 126.8(12)
O1 Cl1 Cl1' O3 -115.5(11)
O4' Cl1 Cl1' O3 22(7)
O4 Cl1 Cl1' O1 158(6)
O3 Cl1 Cl1' O1 115.5(11)
O2 Cl1 Cl1' O1 -117.7(9)
O4' Cl1 Cl1' O1 137(7)
O3 Cl1 Cl1' O4 -43(6)
O2 Cl1 Cl1' O4 84(6)
O1 Cl1 Cl1' O4 -158(6)
O4' Cl1 Cl1' O4 -21(10)
O4 Cl1 O1 Cl1' -173(2)
O3 Cl1 O1 Cl1' -75.9(14)
O2 Cl1 O1 Cl1' 61.8(11)
O4' Cl1 O1 Cl1' -7.6(13)
O4' Cl1' O1 Cl1 168(2)
O2 Cl1' O1 Cl1 -77.6(13)
O3 Cl1' O1 Cl1 65.3(13)
O4 Cl1' O1 Cl1 4.2(12)
O4' Cl1' O2 Cl1 -163.7(19)
O3 Cl1' O2 Cl1 -65.2(15)
O1 Cl1' O2 Cl1 71.9(11)
O4 Cl1' O2 Cl1 -11.3(12)
O4 Cl1 O2 Cl1' 162.1(19)
O3 Cl1 O2 Cl1' 66.0(15)
O1 Cl1 O2 Cl1' -68.4(11)
O4' Cl1 O2 Cl1' 11.4(14)
O4 Cl1 O3 Cl1' -168.5(17)
O2 Cl1 O3 Cl1' -59.2(13)
O1 Cl1 O3 Cl1' 74.2(12)
O4' Cl1 O3 Cl1' -4.4(14)
Cl1' Cl1 O3 O4 168.5(17)
O2 Cl1 O3 O4 109.3(17)
O1 Cl1 O3 O4 -117.3(16)
O4' Cl1 O3 O4 164.1(18)
O4' Cl1' O3 Cl1 173.8(19)
O2 Cl1' O3 Cl1 71.8(14)
O1 Cl1' O3 Cl1 -67.7(11)
O4 Cl1' O3 Cl1 8.5(13)
Cl1 Cl1' O3 O4 -8.5(13)
O4' Cl1' O3 O4 165.3(19)
O2 Cl1' O3 O4 63.3(16)
O1 Cl1' O3 O4 -76.2(13)
Cl1' Cl1 O4 O3 -42(6)
O2 Cl1 O4 O3 -120.2(13)
O1 Cl1 O4 O3 113.6(14)
O4' Cl1 O4 O3 -34(4)
O3 Cl1 O4 Cl1' 42(6)
O2 Cl1 O4 Cl1' -78(6)
O1 Cl1 O4 Cl1' 156(7)
O4' Cl1 O4 Cl1' 9(4)
Cl1' O3 O4 Cl1 5.4(8)
Cl1 O3 O4 Cl1' -5.4(8)
O4' Cl1' O4 Cl1 -167(7)
O2 Cl1' O4 Cl1 95(6)
O3 Cl1' O4 Cl1 -134(6)
O1 Cl1' O4 Cl1 -21(6)
Cl1 Cl1' O4 O3 134(6)
O4' Cl1' O4 O3 -33(4)
O2 Cl1' O4 O3 -131.1(14)
O1 Cl1' O4 O3 112.9(13)
O2 Cl1' O4' Cl1 103(7)
O3 Cl1' O4' Cl1 -21(6)
O1 Cl1' O4' Cl1 -133(7)
O4 Cl1' O4' Cl1 9(4)
O4 Cl1 O4' Cl1' -167(7)
O3 Cl1 O4' Cl1' 157(7)
O2 Cl1 O4' Cl1' -71(7)
O1 Cl1 O4' Cl1' 42(7)

loop_
_platon_squeeze_void_nr
_platon_squeeze_void_average_x
_platon_squeeze_void_average_y
_platon_squeeze_void_average_z
_platon_squeeze_void_volume
_platon_squeeze_void_count_electrons
_platon_squeeze_void_content
1 0.000 0.500 0.000 189 28 ' '
2 0.000 0.500 0.500 811 259 ' '
3 0.055 0.299 0.175 11 1 ' '
4 0.161 0.141 0.374 14 1 ' '
5 0.500 0.000 1.000 811 259 ' '
6 0.338 0.641 0.126 14 1 ' '
7 0.500 0.000 0.500 189 28 ' '
8 0.445 0.799 0.325 11 1 ' '
9 0.555 0.201 0.675 11 1 ' '
10 0.661 0.359 0.874 14 1 ' '
11 0.838 0.859 0.626 14 1 ' '
12 0.945 0.701 0.825 11 1 ' '
